data_4125393
loop_
_publ_author_name
'Yang, Huayan'
'Yan, Juanzhu'
'Wang, Yu'
'Su, Haifeng'
'Gell, Lars'
'Zhao, Xiaojing'
'Xu, Chaofa'
'Teo, Boon K.'
'H\"akkinen, Hannu'
'Zheng, Nanfeng'

_publ_section_title
;
 Embryonic Growth of Face-Center-Cubic Silver Nanoclusters Shaped in
 Nearly Perfect Half-Cubes and Cubes.
;
_journal_issue 1
_journal_name_full 'Journal of the American Chemical Society'
_journal_page_first 31
_journal_page_last 34
_journal_paper_doi 10.1021/jacs.6b10053
_journal_volume 139
_journal_year 2017
_chemical_formula_moiety 'C252 H286 Ag38 F52 P8 S26, 4(C H2 Cl2)'
_chemical_formula_sum 'C256 H294 Ag38 Cl8 F52 P8 S26'
_chemical_formula_weight 9822.88
_space_group_crystal_system monoclinic
_space_group_IT_number 14
_space_group_name_Hall '-P 2yn'
_space_group_name_H-M_alt 'P 1 21/n 1'
_symmetry_space_group_name_Hall '-P 2yn'
_symmetry_space_group_name_H-M 'P 1 21/n 1'
_atom_sites_solution_hydrogens geom
_atom_sites_solution_primary iterative
_audit_creation_date 2016-09-23
_audit_creation_method
;
Olex2 1.2
(compiled 2016.02.19 svn.r3266 for OlexSys, GUI svn.r5155)
;
_cell_angle_alpha 90
_cell_angle_beta 101.9564(9)
_cell_angle_gamma 90
_cell_formula_units_Z 2
_cell_length_a 23.5229(2)
_cell_length_b 22.1084(2)
_cell_length_c 30.7227(3)
_cell_measurement_reflns_used 42937
_cell_measurement_temperature 100.01(10)
_cell_measurement_theta_max 74.1480
_cell_measurement_theta_min 3.5310
_cell_volume 15630.8(3)
_computing_cell_refinement
;
CrysAlisPro, Agilent Technologies,
Version 1.171.36.28 (release 01-02-2013 CrysAlis171 .NET)
(compiled Feb  1 2013,16:14:44)
;
_computing_data_collection
;
CrysAlisPro, Agilent Technologies,
Version 1.171.36.28 (release 01-02-2013 CrysAlis171 .NET)
(compiled Feb  1 2013,16:14:44)
;
_computing_data_reduction
;
CrysAlisPro, Agilent Technologies,
Version 1.171.36.28 (release 01-02-2013 CrysAlis171 .NET)
(compiled Feb  1 2013,16:14:44)
;
_computing_molecular_graphics 'Olex2 (Dolomanov et al., 2009)'
_computing_publication_material 'Olex2 (Dolomanov et al., 2009)'
_computing_structure_refinement 'ShelXL (Sheldrick, 2015)'
_computing_structure_solution
;
Superflip (Palatinus & Chapuis, 2007;Palatinus & van der Lee, 2008;
Palatinus et al., 2012)
;
_diffrn_ambient_temperature 100.01(10)
_diffrn_detector_area_resol_mean 10.3415
_diffrn_measured_fraction_theta_full 0.991
_diffrn_measured_fraction_theta_max 0.991
_diffrn_measurement_details
;
#__ type_ start__ end____ width___ exp.time_
  1 omega  -71.00   21.25   0.7500   10.0000
omega____ theta____ kappa____ phi______ frames
    -      -40.9299   57.0000  120.0000 123

#__ type_ start__ end____ width___ exp.time_
  2 omega  -47.00   28.00   0.7500   10.0000
omega____ theta____ kappa____ phi______ frames
    -      -40.9299   38.0000  -90.0000 100

#__ type_ start__ end____ width___ exp.time_
  3 omega -116.00   -8.75   0.7500   10.0000
omega____ theta____ kappa____ phi______ frames
    -      -40.9299  -77.0000  -30.0000 143

#__ type_ start__ end____ width___ exp.time_
  4 omega   22.00   92.50   0.7500   10.0000
omega____ theta____ kappa____ phi______ frames
    -       40.9299 -124.0000 -116.0000 94

#__ type_ start__ end____ width___ exp.time_
  5 omega -102.00  -36.00   0.7500   25.0000
omega____ theta____ kappa____ phi______ frames
    -      -61.5000   15.0000  120.0000 88

#__ type_ start__ end____ width___ exp.time_
  6 omega   31.00   87.25   0.7500   25.0000
omega____ theta____ kappa____ phi______ frames
    -      108.1940  -30.0000   30.0000 75

#__ type_ start__ end____ width___ exp.time_
  7 omega   37.00   93.25   0.7500   25.0000
omega____ theta____ kappa____ phi______ frames
    -      108.1940  -45.0000  -90.0000 75

#__ type_ start__ end____ width___ exp.time_
  8 omega   29.00  140.00   0.7500   25.0000
omega____ theta____ kappa____ phi______ frames
    -      108.1940  -77.0000    0.0000 148

#__ type_ start__ end____ width___ exp.time_
  9 omega   34.00   90.25   0.7500   25.0000
omega____ theta____ kappa____ phi______ frames
    -      108.1940  -30.0000  -30.0000 75

#__ type_ start__ end____ width___ exp.time_
 10 omega   34.00  105.25   0.7500   25.0000
omega____ theta____ kappa____ phi______ frames
    -      108.1940  -94.0000  -60.0000 95

#__ type_ start__ end____ width___ exp.time_
 11 omega   72.00  109.50   0.7500   25.0000
omega____ theta____ kappa____ phi______ frames
    -      108.1940 -125.0000 -150.0000 50

#__ type_ start__ end____ width___ exp.time_
 12 omega   53.00  177.50   0.7500   25.0000
omega____ theta____ kappa____ phi______ frames
    -      108.1940   15.0000  -30.0000 166

#__ type_ start__ end____ width___ exp.time_
 13 omega   57.00   84.00   0.7500   25.0000
omega____ theta____ kappa____ phi______ frames
    -      108.1940  -30.0000    0.0000 36

#__ type_ start__ end____ width___ exp.time_
 14 omega   38.00   85.25   0.7500   25.0000
omega____ theta____ kappa____ phi______ frames
    -      108.1940  -45.0000   90.0000 63

#__ type_ start__ end____ width___ exp.time_
 15 omega   95.00  120.50   0.7500   25.0000
omega____ theta____ kappa____ phi______ frames
    -      108.1940 -125.0000   90.0000 34

#__ type_ start__ end____ width___ exp.time_
 16 omega   34.00   93.25   0.7500   25.0000
omega____ theta____ kappa____ phi______ frames
    -      108.1940  -45.0000 -180.0000 79
;
_diffrn_measurement_device_type 'SuperNova, Dual, Cu at zero, Atlas'
_diffrn_measurement_method '\w scans'
_diffrn_orient_matrix_UB_11 0.0157459000
_diffrn_orient_matrix_UB_12 0.0646918000
_diffrn_orient_matrix_UB_13 -0.0119557000
_diffrn_orient_matrix_UB_21 0.0125334000
_diffrn_orient_matrix_UB_22 0.0172701000
_diffrn_orient_matrix_UB_23 0.0496324000
_diffrn_orient_matrix_UB_31 0.0638626000
_diffrn_orient_matrix_UB_32 -0.0193198000
_diffrn_orient_matrix_UB_33 0.0043010000
_diffrn_radiation_monochromator mirror
_diffrn_radiation_type CuK\a
_diffrn_radiation_wavelength 1.54184
_diffrn_reflns_av_R_equivalents 0.0356
_diffrn_reflns_av_unetI/netI 0.0303
_diffrn_reflns_Laue_measured_fraction_full 0.991
_diffrn_reflns_Laue_measured_fraction_max 0.991
_diffrn_reflns_limit_h_max 26
_diffrn_reflns_limit_h_min -20
_diffrn_reflns_limit_k_max 24
_diffrn_reflns_limit_k_min -24
_diffrn_reflns_limit_l_max 34
_diffrn_reflns_limit_l_min -34
_diffrn_reflns_number 84044
_diffrn_reflns_point_group_measured_fraction_full 0.991
_diffrn_reflns_point_group_measured_fraction_max 0.991
_diffrn_reflns_theta_full 61.169
_diffrn_reflns_theta_max 61.169
_diffrn_reflns_theta_min 3.319
_diffrn_source 'SuperNova (Cu) X-ray Source'
_exptl_absorpt_coefficient_mu 21.891
_exptl_absorpt_correction_T_max 1.00000
_exptl_absorpt_correction_T_min 0.12613
_exptl_absorpt_correction_type multi-scan
_exptl_absorpt_process_details
;
CrysAlisPro, Agilent Technologies,
Version 1.171.36.28 (release 01-02-2013 CrysAlis171 .NET)
(compiled Feb  1 2013,16:14:44)
Empirical absorption correction using spherical harmonics,
 implemented in SCALE3 ABSPACK scaling algorithm.
;
_exptl_crystal_colour 'metallic blackish'
_exptl_crystal_colour_lustre metallic
_exptl_crystal_colour_modifier blackish
_exptl_crystal_density_diffrn 2.087
_exptl_crystal_description block
_exptl_crystal_F_000 9512
_exptl_crystal_size_max 0.25
_exptl_crystal_size_mid 0.25
_exptl_crystal_size_min 0.2
_refine_diff_density_max 3.492
_refine_diff_density_min -3.611
_refine_diff_density_rms 0.208
_refine_ls_extinction_method none
_refine_ls_goodness_of_fit_ref 1.078
_refine_ls_hydrogen_treatment constr
_refine_ls_matrix_type full
_refine_ls_number_parameters 1686
_refine_ls_number_reflns 23785
_refine_ls_number_restraints 123
_refine_ls_restrained_S_all 1.077
_refine_ls_R_factor_all 0.0693
_refine_ls_R_factor_gt 0.0595
_refine_ls_shift/su_max 0.024
_refine_ls_shift/su_mean 0.000
_refine_ls_structure_factor_coef Fsqd
_refine_ls_weighting_details 'w=1/[\s^2^(Fo^2^)+(0.0730P)^2^+294.1549P] where P=(Fo^2^+2Fc^2^)/3'
_refine_ls_weighting_scheme calc
_refine_ls_wR_factor_gt 0.1610
_refine_ls_wR_factor_ref 0.1691
_reflns_Friedel_coverage 0.000
_reflns_number_gt 20245
_reflns_number_total 23785
_reflns_threshold_expression 'I > 2\s(I)'
_cod_data_source_file ja6b10053_si_002.cif
_cod_data_source_block '[Ag38(SPhF2)26(PnBu3)8]'
_cod_depositor_comments 'Adding full bibliography for 4125391--4125393.cif.'
_cod_original_cell_volume 15630.9(3)
_cod_database_code 4125393
_shelx_space_group_comment
;
The symmetry employed for this shelxl refinement is uniquely defined
by the following loop, which should always be used as a source of
symmetry information in preference to the above space-group names.
They are only intended as comments.
;
_reflns_odcompleteness_completeness 98.59
_reflns_odcompleteness_iscentric 1
_reflns_odcompleteness_theta 66.97
_olex2_refinement_description
;
1. Fixed Uiso
 At 1.2 times of:
  All C(H) groups, All C(H,H) groups
 At 1.5 times of:
  All C(H,H,H) groups
2. Restrained distances
 P3-C107
 1.8 with sigma of 0.02
 C108-P3
 2.6 with sigma of 0.02
 C108-C107
 1.5 with sigma of 0.02
 C108-C109
 1.5 with sigma of 0.02
 C110-C109
 1.5 with sigma of 0.02
 C109-C107
 2.5 with sigma of 0.02
 C108-C110
 2.5 with sigma of 0.02
 Cl3-C128
 1.8 with sigma of 0.02
 Cl4-C128
 1.8 with sigma of 0.02
 Cl4-Cl3
 2.9 with sigma of 0.02
 C88-C87 = C89-C88 = C90-C89
 1.5 with sigma of 0.02
 C87-C89
 2.5 with sigma of 0.02
 C90-C88
 2.5 with sigma of 0.02
 C98-C97
 1.5 with sigma of 0.02
 C94-C93
 1.5 with sigma of 0.02
 C122-C121
 1.5 with sigma of 0.02
3. Rigid bond restraints
 C89, C90
 with sigma for 1-2 distances of 0.02 and sigma for 1-3 distances of 0.02
 C89, C88
 with sigma for 1-2 distances of 0.02 and sigma for 1-3 distances of 0.02
 C109, C110
 with sigma for 1-2 distances of 0.02 and sigma for 1-3 distances of 0.02
4. Uiso/Uaniso restraints and constraints
C97 \\sim C96 \\sim C98: within 3.8A with sigma of 0.01 and sigma for terminal
atoms of 0.02
Uanis(C9) \\sim Ueq: with sigma of 0.1 and sigma for terminal atoms of 0.2
Uanis(C94) \\sim Ueq, Uanis(C93) \\sim Ueq, Uanis(C98) \\sim Ueq, Uanis(C97)
\\sim Ueq, Uanis(C96) \\sim Ueq, Uanis(C102) \\sim Ueq, Uanis(C89) \\sim Ueq,
Uanis(C90) \\sim Ueq, Uanis(C126) \\sim Ueq, Uanis(C122) \\sim Ueq, Uanis(C109)
\\sim Ueq, Uanis(C110) \\sim Ueq, Uanis(C108) \\sim Ueq, : with sigma of 0.1
and sigma for terminal atoms of 0.2
: with sigma of 0.1 and sigma for terminal atoms of 0.2
Uanis(C9) = Uanis(C94) = Uanis(C93) = Uanis(C126) = Uanis(C109) = Uanis(C110)
5. Others
 Sof(F7A)=1-FVAR(1)
 Sof(F7)=FVAR(1)
 Sof(F4A)=1-FVAR(2)
 Sof(F4)=FVAR(2)
6.a Secondary CH2 refined with riding coordinates:
 C119(H11A,H11B), C123(H12A,H12B), C115(H11C,H11D), C111(H11E,H11F), C112(H11G,
 H11H), C80(H80A,H80B), C103(H10A,H10B), C79(H79A,H79B), C113(H11I,H11J),
 C91(H91A,H91B), C120(H12C,H12D), C104(H10C,H10D), C84(H84A,H84B), C124(H12E,
 H12F), C92(H92A,H92B), C117(H11N,H11O), C83(H83A,H83B), C99(H99A,H99B),
 C81(H81A,H81B), C87(H87A,H87B), C116(H11S,H11T), C100(H10E,H10F), C101(H10G,
 H10H), C121(H12G,H12H), C125(H12I,H12J), C105(H10L,H10M), C85(H85A,H85B),
 C88(H88A,H88B), C97(H97A,H97B), C93(H93A,H93B), C89(H89A,H89B), C127(H12Q,
 H12R), C107(H10Q,H10R), C108(H10S,H10T), C109(H10U,H10V), C128(H12S,H12T)
6.b Aromatic/amide H refined with riding coordinates:
 C48(H48), C20(H20), C78(H78), C44(H44), C36(H36), C38(H38), C74(H74),
 C42(H42), C45(H45), C39(H39), C26(H26), C6(H6), C14(H14), C32(H32), C77(H77),
 C30(H30), C18(H18), C5(H5), C33(H33), C54(H54), C53(H53), C50(H50), C2(H2),
 C56(H56), C24(H24), C60(H60), C17(H17), C29(H29), C57(H57), C95(H95), C65(H65),
  C66(H66), C62(H62), C69(H69), C68(H68), C72(H72), C96(H96), C8(H8), C12(H12)
6.c Fitted hexagon refined as free rotating group:
 C49(C54,C53,C52,C51,C50), C63(C64,C65,C66,C61,C62), C70(C69,C68,C67,C72,C71),
 C11(C10,C9,C8,C7,C12)
6.d Idealised Me refined as rotating group:
 C114(H11K,H11L,H11M), C118(H11P,H11Q,H11R), C82(H82A,H82B,H82C), C106(H10I,
 H10J,H10K), C86(H86A,H86B,H86C), C122(H12K,H12L,H12M), C90(H90A,H90B,H90C),
 C102(H10N,H10O,H10P), C94(H94A,H94B,H94C), C126(H12N,H12O,H12P), C98(H98A,H98B,
 H98C), C110(H11U,H11V,H11W)
;
_shelx_shelxl_version_number 2014/7
_olex2_submission_special_instructions 'No special instructions were received'

loop_
_space_group_symop_operation_xyz
'x, y, z'
'-x+1/2, y+1/2, -z+1/2'
'-x, -y, -z'
'x-1/2, -y-1/2, z-1/2'

loop_
_atom_site_label
_atom_site_type_symbol
_atom_site_fract_x
_atom_site_fract_y
_atom_site_fract_z
_atom_site_U_iso_or_equiv
_atom_site_adp_type
_atom_site_occupancy
_atom_site_site_symmetry_order
_atom_site_calc_flag
_atom_site_refinement_flags_posn
_atom_site_refinement_flags_adp
_atom_site_refinement_flags_occupancy
_atom_site_disorder_assembly
_atom_site_disorder_group
Ag1 Ag 0.42274(2) 0.50233(2) 0.02374(2) 0.01787(9) Uani 1 1 d . . . . .
Ag2 Ag 0.50474(2) 0.42003(2) 0.01000(2) 0.01832(9) Uani 1 1 d . . . . .
Ag3 Ag 0.47324(2) 0.42729(2) 0.09780(2) 0.02277(10) Uani 1 1 d . . . . .
Ag4 Ag 0.62903(2) 0.42337(2) 0.04894(2) 0.02262(10) Uani 1 1 d . . . . .
Ag5 Ag 0.46052(2) 0.60585(2) 0.07390(2) 0.02350(10) Uani 1 1 d . . . . .
Ag6 Ag 0.55039(2) 0.51748(2) 0.07134(2) 0.02082(9) Uani 1 1 d . . . . .
Ag7 Ag 0.61911(2) 0.60143(2) 0.02618(2) 0.02376(10) Uani 1 1 d . . . . .
Ag8 Ag 0.34914(2) 0.42390(2) 0.06068(2) 0.02578(10) Uani 1 1 d . . . . .
Ag9 Ag 0.71076(2) 0.51194(2) 0.01857(2) 0.02699(10) Uani 1 1 d . . . . .
Ag10 Ag 0.33661(2) 0.58886(2) 0.03752(2) 0.02639(10) Uani 1 1 d . . . . .
Ag11 Ag 0.40654(2) 0.67818(2) 0.00374(2) 0.03176(11) Uani 1 1 d . . . . .
Ag12 Ag 0.42795(2) 0.32810(2) 0.04741(2) 0.03212(12) Uani 1 1 d . . . . .
Ag13 Ag 0.39124(2) 0.31688(2) 0.15195(2) 0.03963(13) Uani 1 1 d . . . . .
Ag14 Ag 0.38112(2) 0.52752(2) 0.12114(2) 0.03685(12) Uani 1 1 d . . . . .
Ag15 Ag 0.74864(2) 0.29454(2) 0.04285(2) 0.05255(16) Uani 1 1 d . . . . .
Ag16 Ag 0.57056(2) 0.33459(2) 0.09981(2) 0.04179(13) Uani 1 1 d . . . . .
Ag17 Ag 0.27004(2) 0.27244(2) 0.00342(2) 0.04417(14) Uani 1 1 d . . . . .
Ag18 Ag 0.54397(2) 0.69704(2) 0.04940(2) 0.03961(13) Uani 1 1 d . . . . .
Ag19 Ag 0.37609(2) 0.74217(2) 0.11083(2) 0.04951(15) Uani 1 1 d . . . . .
S10 S 0.49492(7) 0.52842(6) 0.13917(4) 0.0275(4) Uani 1 1 d . . . . .
S1 S 0.75906(6) 0.40846(7) 0.02182(5) 0.0336(4) Uani 1 1 d . . . . .
S12 S 0.66438(6) 0.52418(6) 0.08929(5) 0.0261(3) Uani 1 1 d . . . . .
S3 S 0.50185(7) 0.33624(7) 0.14962(5) 0.0301(4) Uani 1 1 d . . . . .
S2 S 0.67248(7) 0.33177(7) 0.09481(5) 0.0342(4) Uani 1 1 d . . . . .
S11 S 0.64885(7) 0.71051(7) 0.04769(5) 0.0351(4) Uani 1 1 d . . . . .
S6 S 0.33839(7) 0.63122(7) 0.11567(5) 0.0368(4) Uani 1 1 d . . . . .
S5 S 0.35087(7) 0.42644(7) 0.14508(5) 0.0329(4) Uani 1 1 d . . . . .
S13 S 0.74623(6) 0.60941(7) -0.00959(5) 0.0338(4) Uani 1 1 d . . . . .
S9 S 0.48366(7) 0.71079(7) 0.10551(5) 0.0354(4) Uani 1 1 d . . . . .
S4 S 0.35152(8) 0.26917(7) 0.07418(6) 0.0401(4) Uani 1 1 d . . . . .
S8 S 0.48511(8) 0.72554(7) -0.02985(6) 0.0393(4) Uani 1 1 d . . . . .
S7 S 0.33076(8) 0.74406(7) 0.02468(7) 0.0470(5) Uani 1 1 d . . . . .
P4 P 0.19740(9) 0.20059(9) -0.03129(7) 0.0525(6) Uani 1 1 d . . . . .
P2 P 0.83295(9) 0.23607(10) 0.07655(8) 0.0574(6) Uani 1 1 d . . . . .
P3 P 0.37894(10) 0.26176(10) 0.21744(7) 0.0564(6) Uani 1 1 d D . . . .
P1 P 0.36266(10) 0.82427(10) 0.15957(8) 0.0655(6) Uani 1 1 d . . . . .
C48 C 0.4365(3) 0.8326(3) -0.0640(2) 0.0418(19) Uani 1 1 d . . . . .
H48 H 0.4058 0.8094 -0.0794 0.050 Uiso 1 1 calc R . . . .
C55 C 0.5242(3) 0.5382(3) 0.1962(2) 0.0406(19) Uani 1 1 d . . . . .
C20 C 0.4287(3) 0.1786(3) 0.1100(3) 0.048(2) Uani 1 1 d . . . . .
H20 H 0.4560 0.2091 0.1183 0.057 Uiso 1 1 calc R . . . .
C78 C 0.8093(3) 0.5380(3) -0.0585(2) 0.0418(19) Uani 1 1 d . . . . .
H78 H 0.7803 0.5091 -0.0596 0.050 Uiso 1 1 calc R . . . .
C44 C 0.5278(3) 0.8409(3) -0.0117(2) 0.0394(19) Uani 1 1 d . . . . .
H44 H 0.5578 0.8227 0.0085 0.047 Uiso 1 1 calc R . . . .
C31 C 0.2674(3) 0.6394(3) 0.1256(2) 0.0439(19) Uani 1 1 d . . . . .
C119 C 0.2175(4) 0.1548(4) -0.0750(3) 0.069(3) Uani 1 1 d . . . . .
H11A H 0.1857 0.1273 -0.0862 0.082 Uiso 1 1 calc R . . . .
H11B H 0.2215 0.1814 -0.0993 0.082 Uiso 1 1 calc R . . . .
C36 C 0.2396(3) 0.6951(3) 0.1189(3) 0.051(2) Uani 1 1 d . . . . .
H36 H 0.2571 0.7270 0.1069 0.061 Uiso 1 1 calc R . . . .
C38 C 0.3971(3) 0.8487(3) 0.0357(2) 0.044(2) Uani 1 1 d . . . . .
H38 H 0.4274 0.8248 0.0507 0.052 Uiso 1 1 calc R . . . .
C74 C 0.8484(3) 0.6365(4) -0.0342(3) 0.050(2) Uani 1 1 d . . . . .
H74 H 0.8459 0.6730 -0.0196 0.060 Uiso 1 1 calc R . . . .
C73 C 0.8050(3) 0.5920(4) -0.0366(2) 0.044(2) Uani 1 1 d . . . . .
C43 C 0.4831(3) 0.8057(3) -0.0361(2) 0.0333(17) Uani 1 1 d . . . . .
C19 C 0.3739(3) 0.1925(3) 0.0860(2) 0.0423(19) Uani 1 1 d . . . . .
C42 C 0.3002(4) 0.8573(3) -0.0057(3) 0.053(2) Uani 1 1 d . . . . .
H42 H 0.2649 0.8396 -0.0187 0.064 Uiso 1 1 calc R . . . .
C25 C 0.2826(3) 0.4139(4) 0.1591(2) 0.050(2) Uani 1 1 d . . . . .
C123 C 0.1755(4) 0.1426(4) 0.0052(3) 0.061(2) Uani 1 1 d . . . . .
H12A H 0.1437 0.1188 -0.0116 0.073 Uiso 1 1 calc R . . . .
H12B H 0.2079 0.1156 0.0159 0.073 Uiso 1 1 calc R . . . .
C37 C 0.3443(3) 0.8226(3) 0.0167(3) 0.045(2) Uani 1 1 d . . . . .
F15 F 0.3930(2) 0.92257(19) -0.09698(18) 0.0693(16) Uani 1 1 d . . . . .
F16 F 0.4795(2) 0.98980(17) -0.05192(18) 0.0664(16) Uani 1 1 d . . . . .
F14 F 0.3667(2) 1.0054(2) 0.0048(2) 0.0786(18) Uani 1 1 d . . . . .
F25 F 0.9370(2) 0.6646(3) -0.05303(19) 0.0837(18) Uani 1 1 d . . . . .
F11 F 0.1081(2) 0.6684(3) 0.15829(17) 0.0771(16) Uani 1 1 d . . . . .
F5 F 0.4954(3) 0.4399(3) 0.29713(17) 0.095(2) Uani 1 1 d . . . . .
F26 F 0.9457(2) 0.5593(3) -0.09446(18) 0.0864(19) Uani 1 1 d . . . . .
F2 F 0.9948(2) 0.4230(3) -0.01336(19) 0.087(2) Uani 1 1 d . . . . .
F8 F 0.4164(3) 0.0151(2) 0.1189(2) 0.0854(19) Uani 1 1 d . . . . .
F12 F 0.1597(2) 0.7574(2) 0.1238(2) 0.094(2) Uani 1 1 d . . . . .
F1 F 0.9214(2) 0.3414(3) -0.0557(2) 0.103(2) Uani 1 1 d . . . . .
F13 F 0.2637(2) 0.9543(2) -0.0309(2) 0.088(2) Uani 1 1 d . . . . .
C46 C 0.4816(4) 0.9283(3) -0.0459(3) 0.050(2) Uani 1 1 d . . . . .
F9 F 0.1282(2) 0.3801(4) 0.1976(2) 0.142(2) Uani 1 1 d . . . . .
C45 C 0.5275(3) 0.9029(3) -0.0175(3) 0.045(2) Uani 1 1 d . . . . .
H45 H 0.5579 0.9267 -0.0024 0.054 Uiso 1 1 calc R . . . .
C1 C 0.8289(3) 0.4143(3) 0.0089(2) 0.0379(18) Uani 1 1 d . . . . .
C13 C 0.5330(3) 0.3587(3) 0.2049(2) 0.0410(19) Uani 1 1 d . . . . .
C39 C 0.4046(4) 0.9115(3) 0.0322(3) 0.056(2) Uani 1 1 d . . . . .
H39 H 0.4398 0.9295 0.0451 0.067 Uiso 1 1 calc R . . . .
F6 F 0.6002(4) 0.4031(4) 0.33610(17) 0.133(3) Uani 1 1 d . . . . .
F10 F 0.1664(3) 0.3034(3) 0.1381(2) 0.123(2) Uani 1 1 d . . . . .
C26 C 0.2481(3) 0.3657(4) 0.1416(3) 0.053(2) Uani 1 1 d . . . . .
H26 H 0.2596 0.3405 0.1208 0.063 Uiso 1 1 calc R . . . .
C6 C 0.8669(3) 0.4564(4) 0.0296(3) 0.048(2) Uani 1 1 d . . . . .
H6 H 0.8544 0.4840 0.0485 0.057 Uiso 1 1 calc R . . . .
C14 C 0.5016(3) 0.3942(3) 0.2291(2) 0.0430(19) Uani 1 1 d . . . . .
H14 H 0.4651 0.4086 0.2156 0.052 Uiso 1 1 calc R . . . .
C32 C 0.2383(3) 0.5931(4) 0.1421(3) 0.055(2) Uani 1 1 d . . . . .
H32 H 0.2550 0.5548 0.1457 0.066 Uiso 1 1 calc R . . . .
C4 C 0.9397(3) 0.4210(4) -0.0056(3) 0.056(2) Uani 1 1 d . . . . .
F17 F 0.6140(4) 0.6918(4) 0.2903(2) 0.139(3) Uani 1 1 d . . . . .
F7 F 0.3091(3) 0.0437(3) 0.0741(3) 0.085(3) Uani 0.694(8) 1 d . . P A 1
C47 C 0.4366(4) 0.8958(3) -0.0687(3) 0.051(2) Uani 1 1 d . . . . .
C77 C 0.8550(3) 0.5258(4) -0.0786(2) 0.054(2) Uani 1 1 d . . . . .
H77 H 0.8567 0.4898 -0.0939 0.064 Uiso 1 1 calc R . . . .
C34 C 0.1605(3) 0.6575(4) 0.1475(2) 0.056(2) Uani 1 1 d . . . . .
C76 C 0.8988(3) 0.5694(4) -0.0754(3) 0.056(2) Uani 1 1 d . . . . .
C30 C 0.2636(4) 0.4514(4) 0.1904(2) 0.062(2) Uani 1 1 d . . . . .
H30 H 0.2863 0.4843 0.2022 0.074 Uiso 1 1 calc R . . . .
C75 C 0.8953(3) 0.6246(4) -0.0543(3) 0.056(2) Uani 1 1 d . . . . .
F20 F 0.5935(4) 0.5600(4) 0.32940(18) 0.144(3) Uani 1 1 d . . . . .
C15 C 0.5242(4) 0.4081(4) 0.2728(2) 0.056(2) Uani 1 1 d . . . . .
C18 C 0.5866(4) 0.3366(5) 0.2270(3) 0.068(3) Uani 1 1 d . . . . .
H18 H 0.6082 0.3120 0.2120 0.081 Uiso 1 1 calc R . . . .
C5 C 0.9236(3) 0.4600(4) 0.0236(3) 0.060(3) Uani 1 1 d . . . . .
H5 H 0.9496 0.4881 0.0391 0.072 Uiso 1 1 calc R . . . .
C40 C 0.3597(4) 0.9457(3) 0.0097(3) 0.057(2) Uani 1 1 d . . . . .
C41 C 0.3077(4) 0.9201(3) -0.0094(3) 0.063(3) Uani 1 1 d . . . . .
C33 C 0.1856(4) 0.6022(4) 0.1532(3) 0.065(2) Uani 1 1 d . . . . .
H33 H 0.1670 0.5706 0.1646 0.077 Uiso 1 1 calc R . . . .
C21 C 0.4432(4) 0.1178(3) 0.1217(3) 0.052(2) Uani 1 1 d . . . . .
C49 C 0.5235(2) 0.7002(2) 0.16041(15) 0.058(3) Uani 1 1 d . . . . .
C54 C 0.4962(2) 0.7165(3) 0.19468(18) 0.093(4) Uani 1 1 d G . . . .
H54 H 0.4577 0.7295 0.1882 0.112 Uiso 1 1 calc R . . . .
C53 C 0.5263(3) 0.7135(4) 0.23861(16) 0.157(6) Uani 1 1 d G . . . .
H53 H 0.5080 0.7244 0.2615 0.188 Uiso 1 1 calc R . . . .
C52 C 0.5838(3) 0.6941(4) 0.24827(16) 0.096(4) Uani 1 1 d G . . . .
C51 C 0.6111(2) 0.6778(4) 0.2140(2) 0.098(4) Uani 1 1 d G . . . .
C50 C 0.5810(2) 0.6809(3) 0.17008(19) 0.082(3) Uani 1 1 d G . . . .
H50 H 0.5992 0.6699 0.1472 0.099 Uiso 1 1 calc R . . . .
C35 C 0.1861(3) 0.7035(3) 0.1300(3) 0.056(2) Uani 1 1 d . . . . .
C115 C 0.1292(4) 0.2359(4) -0.0601(3) 0.070(3) Uani 1 1 d . . . . .
H11C H 0.1134 0.2584 -0.0383 0.084 Uiso 1 1 calc R . . . .
H11D H 0.1386 0.2650 -0.0812 0.084 Uiso 1 1 calc R . . . .
C22 C 0.4038(4) 0.0748(3) 0.1085(3) 0.057(2) Uani 1 1 d . . . . .
C111 C 0.3399(4) 0.3001(5) 0.2542(3) 0.072(3) Uani 1 1 d . . . . .
H11E H 0.3000 0.3063 0.2387 0.086 Uiso 1 1 calc R . . . .
H11F H 0.3393 0.2744 0.2797 0.086 Uiso 1 1 calc R . . . .
C2 C 0.8457(3) 0.3745(4) -0.0213(3) 0.057(2) Uani 1 1 d . . . . .
H2 H 0.8199 0.3461 -0.0366 0.069 Uiso 1 1 calc R . . . .
C3 C 0.9022(3) 0.3786(5) -0.0278(3) 0.063(3) Uani 1 1 d . . . . .
C56 C 0.5821(4) 0.5254(4) 0.2143(3) 0.064(3) Uani 1 1 d . . . . .
H56 H 0.6060 0.5117 0.1957 0.077 Uiso 1 1 calc R . . . .
C24 C 0.3349(4) 0.1470(3) 0.0723(3) 0.062(3) Uani 1 1 d . . . . .
H24 H 0.2983 0.1558 0.0552 0.075 Uiso 1 1 calc R . . . .
C23 C 0.3500(4) 0.0884(4) 0.0838(3) 0.067(3) Uani 1 1 d . . . . .
C28 C 0.1804(4) 0.3939(5) 0.1870(3) 0.088(3) Uani 1 1 d . . . . .
C112 C 0.3670(4) 0.3627(4) 0.2710(3) 0.064(3) Uani 1 1 d . . . . .
H11G H 0.4068 0.3562 0.2866 0.077 Uiso 1 1 calc R . . . .
H11H H 0.3680 0.3880 0.2454 0.077 Uiso 1 1 calc R . . . .
C80 C 0.2626(4) 0.8756(4) 0.1066(3) 0.070(3) Uani 1 1 d . . . . .
H80A H 0.2406 0.8549 0.1255 0.084 Uiso 1 1 calc R . . . .
H80B H 0.2661 0.8483 0.0825 0.084 Uiso 1 1 calc R . . . .
C103 C 0.4465(4) 0.2372(4) 0.2540(3) 0.070(3) Uani 1 1 d . . . . .
H10A H 0.4675 0.2726 0.2675 0.084 Uiso 1 1 calc R . . . .
H10B H 0.4372 0.2126 0.2776 0.084 Uiso 1 1 calc R . . . .
F3 F 0.8011(5) 0.4037(4) 0.2745(2) 0.168(4) Uani 1 1 d . . . . .
C16 C 0.5768(5) 0.3892(5) 0.2925(3) 0.081(3) Uani 1 1 d . . . . .
C79 C 0.3222(4) 0.8892(4) 0.1332(4) 0.076(3) Uani 1 1 d . . . . .
H79A H 0.3187 0.9184 0.1561 0.092 Uiso 1 1 calc R . . . .
H79B H 0.3446 0.9082 0.1137 0.092 Uiso 1 1 calc R . . . .
F18 F 0.6636(4) 0.6599(4) 0.2261(4) 0.161(4) Uani 1 1 d . . . . .
C60 C 0.4903(5) 0.5591(5) 0.2248(3) 0.085(4) Uani 1 1 d . . . . .
H60 H 0.4513 0.5685 0.2141 0.101 Uiso 1 1 calc R . . . .
F24 F 0.8656(3) 0.4623(6) 0.1730(4) 0.205(5) Uani 1 1 d . . . . .
C58 C 0.5700(5) 0.5538(5) 0.2847(3) 0.086(4) Uani 1 1 d . . . . .
C113 C 0.3350(4) 0.3963(4) 0.3016(3) 0.069(3) Uani 1 1 d . . . . .
H11I H 0.2949 0.4018 0.2863 0.082 Uiso 1 1 calc R . . . .
H11J H 0.3350 0.3716 0.3276 0.082 Uiso 1 1 calc R . . . .
C27 C 0.1971(4) 0.3550(4) 0.1550(3) 0.079(3) Uani 1 1 d . . . . .
C17 C 0.6083(5) 0.3508(7) 0.2716(4) 0.104(4) Uani 1 1 d . . . . .
H17 H 0.6433 0.3347 0.2868 0.125 Uiso 1 1 calc R . . . .
C91 C 0.8888(4) 0.2701(5) 0.1201(4) 0.083(4) Uani 1 1 d . . . . .
H91A H 0.8736 0.2735 0.1470 0.100 Uiso 1 1 calc R . . . .
H91B H 0.9220 0.2431 0.1264 0.100 Uiso 1 1 calc R . . . .
C29 C 0.2123(4) 0.4404(5) 0.2042(3) 0.083(3) Uani 1 1 d . . . . .
H29 H 0.2004 0.4654 0.2250 0.099 Uiso 1 1 calc R . . . .
C114 C 0.3597(5) 0.4553(5) 0.3161(3) 0.087(3) Uani 1 1 d . . . . .
H11K H 0.3550 0.4821 0.2910 0.131 Uiso 1 1 calc GR . . . .
H11L H 0.4003 0.4509 0.3290 0.131 Uiso 1 1 calc GR . . . .
H11M H 0.3400 0.4718 0.3378 0.131 Uiso 1 1 calc GR . . . .
C120 C 0.2716(5) 0.1186(5) -0.0623(4) 0.085(3) Uani 1 1 d . . . . .
H12C H 0.2646 0.0886 -0.0410 0.102 Uiso 1 1 calc R . . . .
H12D H 0.3013 0.1456 -0.0464 0.102 Uiso 1 1 calc R . . . .
C104 C 0.4850(5) 0.2018(4) 0.2302(3) 0.075(3) Uani 1 1 d . . . . .
H10C H 0.4929 0.2256 0.2055 0.090 Uiso 1 1 calc R . . . .
H10D H 0.4651 0.1652 0.2181 0.090 Uiso 1 1 calc R . . . .
F19 F 0.4840(5) 0.5829(6) 0.2984(2) 0.200(5) Uani 1 1 d . . . . .
F21 F 0.7983(5) 0.7412(5) 0.2247(3) 0.261(4) Uani 1 1 d . . . . .
C84 C 0.4717(4) 0.8762(4) 0.1611(4) 0.075(3) Uani 1 1 d . . . . .
H84A H 0.4526 0.9054 0.1393 0.089 Uiso 1 1 calc R . . . .
H84B H 0.4812 0.8410 0.1452 0.089 Uiso 1 1 calc R . . . .
C124 C 0.1561(5) 0.1734(5) 0.0456(3) 0.087(4) Uani 1 1 d . . . . .
H12E H 0.1885 0.1951 0.0636 0.105 Uiso 1 1 calc R . . . .
H12F H 0.1250 0.2020 0.0351 0.105 Uiso 1 1 calc R . . . .
C59 C 0.5152(6) 0.5659(6) 0.2701(3) 0.102(4) Uani 1 1 d . . . . .
C92 C 0.9089(5) 0.3313(5) 0.1085(4) 0.089(4) Uani 1 1 d . . . . .
H92A H 0.8763 0.3591 0.1041 0.106 Uiso 1 1 calc R . . . .
H92B H 0.9222 0.3285 0.0808 0.106 Uiso 1 1 calc R . . . .
C117 C 0.0281(5) 0.2299(6) -0.1080(4) 0.098(4) Uani 1 1 d . . . . .
H11N H 0.0149 0.2565 -0.0870 0.118 Uiso 1 1 calc R . . . .
H11O H 0.0376 0.2548 -0.1315 0.118 Uiso 1 1 calc R . . . .
C83 C 0.4303(4) 0.8578(5) 0.1912(4) 0.089(3) Uani 1 1 d . . . . .
H83A H 0.4210 0.8931 0.2070 0.107 Uiso 1 1 calc R . . . .
H83B H 0.4496 0.8288 0.2130 0.107 Uiso 1 1 calc R . . . .
C99 C 0.8161(5) 0.1670(5) 0.1053(4) 0.088(4) Uani 1 1 d . . . . .
H99A H 0.8051 0.1350 0.0837 0.105 Uiso 1 1 calc R . . . .
H99B H 0.8506 0.1541 0.1263 0.105 Uiso 1 1 calc R . . . .
C81 C 0.2288(5) 0.9327(5) 0.0868(4) 0.089(3) Uani 1 1 d . . . . .
H81A H 0.2274 0.9611 0.1105 0.106 Uiso 1 1 calc R . . . .
H81B H 0.2494 0.9519 0.0662 0.106 Uiso 1 1 calc R . . . .
C87 C 0.3238(4) 0.8039(4) 0.2034(3) 0.101(4) Uani 1 1 d D . . . .
H87A H 0.3229 0.8381 0.2230 0.121 Uiso 1 1 calc R . . . .
H87B H 0.2840 0.7927 0.1903 0.121 Uiso 1 1 calc R . . . .
C57 C 0.6052(5) 0.5325(5) 0.2594(4) 0.100(4) Uani 1 1 d . . . . .
H57 H 0.6437 0.5227 0.2716 0.120 Uiso 1 1 calc R . . . .
F23 F 0.8541(4) 0.5273(5) 0.2471(3) 0.218(4) Uani 1 1 d . . . . .
C118 C -0.0208(5) 0.1866(6) -0.1279(4) 0.111(5) Uani 1 1 d . . . . .
H11P H -0.0546 0.2093 -0.1414 0.166 Uiso 1 1 calc GR . . . .
H11Q H -0.0297 0.1612 -0.1049 0.166 Uiso 1 1 calc GR . . . .
H11R H -0.0087 0.1619 -0.1501 0.166 Uiso 1 1 calc GR . . . .
C95 C 0.8749(4) 0.2086(5) 0.0361(5) 0.104(4) Uani 1 1 d . . . . .
H95 H 0.8641 0.2181 0.0061 0.125 Uiso 1 1 calc R . . . .
C63 C 0.7794(2) 0.6937(2) 0.15496(14) 0.151(5) Uani 1 1 d . . . . .
C64 C 0.7633(2) 0.7342(2) 0.18482(15) 0.146(6) Uani 1 1 d G . . . .
C65 C 0.7113(3) 0.7658(3) 0.1732(2) 0.164(5) Uani 1 1 d G . . . .
H65 H 0.7005 0.7929 0.1932 0.196 Uiso 1 1 calc R . . . .
C66 C 0.6753(2) 0.7569(3) 0.1317(2) 0.098(3) Uani 1 1 d G . . . .
H66 H 0.6405 0.7780 0.1239 0.118 Uiso 1 1 calc R . . . .
C61 C 0.6914(2) 0.7164(3) 0.10184(17) 0.055(2) Uani 1 1 d G . . . .
C62 C 0.7434(2) 0.6848(2) 0.11347(14) 0.079(3) Uani 1 1 d G . . . .
H62 H 0.7542 0.6576 0.0935 0.095 Uiso 1 1 calc R . . . .
C116 C 0.0836(5) 0.1961(5) -0.0840(4) 0.097(4) Uani 1 1 d . . . . .
H11S H 0.0729 0.1676 -0.0630 0.117 Uiso 1 1 calc R . . . .
H11T H 0.0990 0.1731 -0.1058 0.117 Uiso 1 1 calc R . . . .
F22 F 0.8281(5) 0.6669(6) 0.1671(5) 0.286(6) Uani 1 1 d . . . . .
C70 C 0.8127(2) 0.5282(2) 0.21080(14) 0.115(4) Uani 1 1 d . . . . .
C69 C 0.7617(2) 0.5596(2) 0.21161(16) 0.123(5) Uani 1 1 d G . . . .
H69 H 0.7578 0.5806 0.2370 0.148 Uiso 1 1 calc R . . . .
C68 C 0.7165(2) 0.5595(3) 0.17441(19) 0.098(4) Uani 1 1 d G . . . .
H68 H 0.6824 0.5805 0.1750 0.118 Uiso 1 1 calc R . . . .
C67 C 0.7223(2) 0.5280(3) 0.13639(16) 0.044(2) Uani 1 1 d G . . . .
C72 C 0.7733(3) 0.4967(3) 0.13558(15) 0.092(4) Uani 1 1 d G . . . .
H72 H 0.7772 0.4756 0.1101 0.111 Uiso 1 1 calc R . . . .
C71 C 0.8185(2) 0.4968(2) 0.17278(16) 0.109(5) Uani 1 1 d G . . . .
F4 F 0.8463(6) 0.3353(8) 0.2283(4) 0.160(6) Uani 0.636(9) 1 d . . P B 1
C100 C 0.7691(6) 0.1768(5) 0.1290(4) 0.102(4) Uani 1 1 d . . . . .
H10E H 0.7362 0.1934 0.1081 0.122 Uiso 1 1 calc R . . . .
H10F H 0.7818 0.2074 0.1516 0.122 Uiso 1 1 calc R . . . .
C82 C 0.1692(6) 0.9185(7) 0.0633(6) 0.131(6) Uani 1 1 d . . . . .
H82A H 0.1704 0.8892 0.0405 0.196 Uiso 1 1 calc GR . . . .
H82B H 0.1507 0.9547 0.0502 0.196 Uiso 1 1 calc GR . . . .
H82C H 0.1478 0.9024 0.0841 0.196 Uiso 1 1 calc GR . . . .
C101 C 0.7487(7) 0.1243(7) 0.1507(5) 0.140(6) Uani 1 1 d . . . . .
H10G H 0.7819 0.1066 0.1707 0.167 Uiso 1 1 calc R . . . .
H10H H 0.7343 0.0945 0.1280 0.167 Uiso 1 1 calc R . . . .
C121 C 0.2984(6) 0.0851(5) -0.0969(4) 0.136(5) Uani 1 1 d D . . . .
H12G H 0.3108 0.1142 -0.1167 0.163 Uiso 1 1 calc R . . . .
H12H H 0.3324 0.0627 -0.0820 0.163 Uiso 1 1 calc R . . . .
C106 C 0.5802(7) 0.1523(7) 0.2327(6) 0.186(7) Uani 1 1 d . . . . .
H10I H 0.5903 0.1800 0.2115 0.279 Uiso 1 1 calc GR . . . .
H10J H 0.5588 0.1189 0.2173 0.279 Uiso 1 1 calc GR . . . .
H10K H 0.6150 0.1375 0.2518 0.279 Uiso 1 1 calc GR . . . .
C125 C 0.1348(6) 0.1238(8) 0.0737(4) 0.149(6) Uani 1 1 d . . . . .
H12I H 0.1071 0.0984 0.0541 0.179 Uiso 1 1 calc R . . . .
H12J H 0.1677 0.0987 0.0868 0.179 Uiso 1 1 calc R . . . .
C86 C 0.5700(6) 0.9202(8) 0.1561(6) 0.186(7) Uani 1 1 d . . . . .
H86A H 0.5761 0.8848 0.1396 0.279 Uiso 1 1 calc GR . . . .
H86B H 0.6066 0.9340 0.1732 0.279 Uiso 1 1 calc GR . . . .
H86C H 0.5528 0.9514 0.1360 0.279 Uiso 1 1 calc GR . . . .
C105 C 0.5422(6) 0.1852(6) 0.2611(4) 0.137(5) Uani 1 1 d . . . . .
H10L H 0.5352 0.1589 0.2847 0.164 Uiso 1 1 calc R . . . .
H10M H 0.5618 0.2213 0.2745 0.164 Uiso 1 1 calc R . . . .
C122 C 0.2560(7) 0.0431(6) -0.1230(5) 0.218(10) Uani 1 1 d D U . . .
H12K H 0.2578 0.0459 -0.1539 0.327 Uiso 1 1 calc GR . . . .
H12L H 0.2176 0.0535 -0.1194 0.327 Uiso 1 1 calc GR . . . .
H12M H 0.2649 0.0025 -0.1127 0.327 Uiso 1 1 calc GR . . . .
C85 C 0.5283(6) 0.9043(8) 0.1885(6) 0.145(7) Uani 1 1 d . . . . .
H85A H 0.5471 0.8757 0.2109 0.174 Uiso 1 1 calc R . . . .
H85B H 0.5193 0.9406 0.2035 0.174 Uiso 1 1 calc R . . . .
C88 C 0.3540(5) 0.7526(4) 0.2289(4) 0.159(7) Uani 1 1 d D U . . .
H88A H 0.3760 0.7320 0.2098 0.190 Uiso 1 1 calc R . . . .
H88B H 0.3820 0.7691 0.2537 0.190 Uiso 1 1 calc R . . . .
C97 C 0.9580(7) 0.1485(6) 0.0187(5) 0.210(3) Uani 1 1 d D U . . .
H97A H 0.9905 0.1242 0.0338 0.252 Uiso 1 1 calc R . . . .
H97B H 0.9330 0.1233 -0.0031 0.252 Uiso 1 1 calc R . . . .
C90 C 0.3551(7) 0.6511(4) 0.2647(5) 0.197(9) Uani 1 1 d D U . . .
H90A H 0.3579 0.6244 0.2405 0.295 Uiso 1 1 calc GR . . . .
H90B H 0.3360 0.6306 0.2852 0.295 Uiso 1 1 calc GR . . . .
H90C H 0.3934 0.6630 0.2797 0.295 Uiso 1 1 calc GR . . . .
C102 C 0.7025(8) 0.1352(12) 0.1765(5) 0.246(11) Uani 1 1 d . U . . .
H10N H 0.6767 0.1662 0.1622 0.370 Uiso 1 1 calc GR . . . .
H10O H 0.7201 0.1478 0.2062 0.370 Uiso 1 1 calc GR . . . .
H10P H 0.6810 0.0985 0.1778 0.370 Uiso 1 1 calc GR . . . .
C93 C 0.9584(6) 0.3567(6) 0.1449(6) 0.177(4) Uani 1 1 d D U . . .
H93A H 0.9728 0.3940 0.1346 0.213 Uiso 1 1 calc R . . . .
H93B H 0.9437 0.3656 0.1715 0.213 Uiso 1 1 calc R . . . .
C96 C 0.9238(8) 0.1728(10) 0.0526(8) 0.207(3) Uani 1 1 d . U . . .
H96 H 0.9351 0.1640 0.0828 0.248 Uiso 1 1 calc R . . . .
C94 C 1.0066(6) 0.3124(6) 0.1558(6) 0.177(4) Uani 1 1 d D U . . .
H94A H 1.0163 0.2978 0.1287 0.266 Uiso 1 1 calc GR . . . .
H94B H 0.9948 0.2791 0.1719 0.266 Uiso 1 1 calc GR . . . .
H94C H 1.0400 0.3316 0.1737 0.266 Uiso 1 1 calc GR . . . .
C89 C 0.3202(5) 0.7071(4) 0.2465(5) 0.236(10) Uani 1 1 d D U . . .
H89A H 0.2879 0.6948 0.2232 0.283 Uiso 1 1 calc R . . . .
H89B H 0.3042 0.7251 0.2702 0.283 Uiso 1 1 calc R . . . .
C126 C 0.1081(8) 0.1460(9) 0.1085(6) 0.177(4) Uani 1 1 d . U . . .
H12N H 0.0715 0.1645 0.0957 0.266 Uiso 1 1 calc GR . . . .
H12O H 0.1331 0.1753 0.1260 0.266 Uiso 1 1 calc GR . . . .
H12P H 0.1018 0.1129 0.1272 0.266 Uiso 1 1 calc GR . . . .
Cl1 Cl 0.1198(3) -0.0040(2) -0.06508(17) 0.180(2) Uani 1 1 d . . . . .
Cl2 Cl 0.0087(3) 0.0278(4) -0.0555(3) 0.284(3) Uani 1 1 d . . . . .
C127 C 0.0475(7) 0.0027(9) -0.0924(5) 0.152(8) Uani 1 1 d . . . . .
H12Q H 0.0442 0.0310 -0.1169 0.183 Uiso 1 1 calc R . . . .
H12R H 0.0327 -0.0362 -0.1043 0.183 Uiso 1 1 calc R . . . .
F7A F 0.4899(8) 0.1044(6) 0.1454(5) 0.068(5) Uani 0.306(8) 1 d . . P A 2
C98 C 0.9794(7) 0.2002(6) -0.0037(5) 0.210(4) Uani 1 1 d D U . . .
H98A H 0.9500 0.2125 -0.0287 0.315 Uiso 1 1 calc GR . . . .
H98B H 1.0138 0.1884 -0.0139 0.315 Uiso 1 1 calc GR . . . .
H98C H 0.9885 0.2333 0.0168 0.315 Uiso 1 1 calc GR . . . .
C107 C 0.3513(4) 0.1848(4) 0.2114(4) 0.129(5) Uani 1 1 d D . . . .
H10Q H 0.3751 0.1604 0.1960 0.154 Uiso 1 1 calc R . . . .
H10R H 0.3526 0.1672 0.2405 0.154 Uiso 1 1 calc R . . . .
C108 C 0.2931(4) 0.1857(3) 0.1868(5) 0.171(8) Uani 1 1 d D U . . .
H10S H 0.2917 0.2073 0.1591 0.205 Uiso 1 1 calc R . . . .
H10T H 0.2691 0.2075 0.2037 0.205 Uiso 1 1 calc R . . . .
C109 C 0.2679(5) 0.1219(4) 0.1763(4) 0.177(4) Uani 1 1 d D U . . .
H10U H 0.2262 0.1248 0.1656 0.213 Uiso 1 1 calc R . . . .
H10V H 0.2844 0.1042 0.1528 0.213 Uiso 1 1 calc R . . . .
C110 C 0.2802(8) 0.0816(5) 0.2159(4) 0.177(4) Uani 1 1 d D U . . .
H11U H 0.2966 0.0444 0.2083 0.266 Uiso 1 1 calc GR . . . .
H11V H 0.2447 0.0734 0.2256 0.266 Uiso 1 1 calc GR . . . .
H11W H 0.3071 0.1012 0.2394 0.266 Uiso 1 1 calc GR . . . .
Cl4 Cl 0.0499(7) 0.5243(9) 0.2491(3) 0.590(13) Uiso 1 1 d D U . . .
C128 C 0.0504(6) 0.5227(9) 0.1917(3) 0.203(10) Uiso 1 1 d D U . . .
H12S H 0.0538 0.4811 0.1825 0.243 Uiso 1 1 calc R . . . .
H12T H 0.0840 0.5447 0.1865 0.243 Uiso 1 1 calc R . . . .
Cl3 Cl -0.0146(6) 0.5555(9) 0.1586(4) 0.750(19) Uiso 1 1 d D U . . .
C11 C 0.7141(2) 0.4091(2) 0.21877(15) 0.121(5) Uani 1 1 d . . . . .
C10 C 0.7710(2) 0.3897(3) 0.23349(18) 0.145(5) Uani 1 1 d G . . B .
C9 C 0.7978(3) 0.3549(4) 0.2058(2) 0.177(4) Uani 1 1 d G U . B .
C8 C 0.7676(3) 0.3394(3) 0.1635(2) 0.113(4) Uani 1 1 d G . . B .
H8 H 0.7855 0.3161 0.1450 0.135 Uiso 1 1 calc R . . . .
C7 C 0.7106(3) 0.3588(3) 0.14877(17) 0.056(2) Uani 1 1 d G . . B .
C12 C 0.6839(2) 0.3936(3) 0.17641(16) 0.089(4) Uani 1 1 d G . . B .
H12 H 0.6458 0.4066 0.1666 0.107 Uiso 1 1 calc R . . . .
F4A F 0.6979(7) 0.4445(8) 0.2467(4) 0.090(5) Uani 0.364(9) 1 d . . P B 2

loop_
_atom_site_aniso_label
_atom_site_aniso_U_11
_atom_site_aniso_U_22
_atom_site_aniso_U_33
_atom_site_aniso_U_23
_atom_site_aniso_U_13
_atom_site_aniso_U_12
Ag1 0.02406(18) 0.01206(17) 0.01697(16) 0.00013(14) 0.00307(14) -0.00001(15)
Ag2 0.02321(17) 0.01423(17) 0.01744(16) -0.00074(14) 0.00401(14) -0.00061(14)
Ag3 0.02978(19) 0.01897(19) 0.01939(17) 0.00102(15) 0.00469(15) 0.00015(16)
Ag4 0.02649(19) 0.01715(18) 0.02344(18) 0.00343(15) 0.00337(15) 0.00116(15)
Ag5 0.03178(19) 0.01605(18) 0.02285(17) -0.00357(15) 0.00609(15) 0.00037(16)
Ag6 0.02528(18) 0.01743(18) 0.01932(16) -0.00080(15) 0.00361(14) -0.00026(15)
Ag7 0.02804(19) 0.01544(18) 0.02704(18) -0.00118(15) 0.00393(16) -0.00212(16)
Ag8 0.02753(19) 0.0253(2) 0.02491(18) 0.00413(16) 0.00630(15) -0.00218(16)
Ag9 0.0316(2) 0.0211(2) 0.02834(19) 0.00084(16) 0.00645(16) 0.00149(17)
Ag10 0.02928(19) 0.02115(19) 0.03018(19) -0.00326(16) 0.00949(16) 0.00089(16)
Ag11 0.0403(2) 0.0196(2) 0.0320(2) 0.00070(17) -0.00029(18) -0.00408(18)
Ag12 0.0418(2) 0.0201(2) 0.0304(2) -0.00091(17) -0.00185(19) 0.00084(18)
Ag13 0.0452(2) 0.0345(2) 0.0391(2) 0.0023(2) 0.0084(2) 0.0046(2)
Ag14 0.0412(2) 0.0292(2) 0.0388(2) 0.00313(19) 0.00538(19) -0.0031(2)
Ag15 0.0406(3) 0.0253(2) 0.0908(4) 0.0096(3) 0.0116(3) 0.0018(2)
Ag16 0.0510(2) 0.0284(2) 0.0523(2) 0.0013(2) 0.0252(2) 0.0003(2)
Ag17 0.0452(3) 0.0358(3) 0.0502(3) -0.0002(2) 0.0068(2) -0.0137(2)
Ag18 0.0460(2) 0.0256(2) 0.0507(2) 0.0003(2) 0.0182(2) 0.0013(2)
Ag19 0.0617(3) 0.0295(2) 0.0632(3) -0.0133(2) 0.0264(2) -0.0003(2)
S10 0.0406(7) 0.0228(7) 0.0196(6) -0.0003(5) 0.0074(5) 0.0030(6)
S1 0.0285(7) 0.0250(7) 0.0478(8) 0.0033(6) 0.0089(6) 0.0026(6)
S12 0.0283(7) 0.0227(7) 0.0264(6) 0.0011(5) 0.0032(5) 0.0004(6)
S3 0.0399(7) 0.0281(7) 0.0222(6) 0.0064(6) 0.0060(6) 0.0029(6)
S2 0.0392(8) 0.0279(7) 0.0336(7) 0.0103(6) 0.0035(6) 0.0039(6)
S11 0.0419(8) 0.0244(7) 0.0378(7) -0.0075(6) 0.0060(6) -0.0097(6)
S6 0.0465(8) 0.0295(8) 0.0397(7) -0.0068(6) 0.0210(6) 0.0013(7)
S5 0.0383(7) 0.0314(8) 0.0325(7) 0.0083(6) 0.0155(6) 0.0032(6)
S13 0.0294(7) 0.0318(8) 0.0400(8) 0.0027(6) 0.0068(6) -0.0058(6)
S9 0.0459(8) 0.0241(7) 0.0356(7) -0.0118(6) 0.0069(6) -0.0013(7)
S4 0.0535(9) 0.0230(7) 0.0415(8) 0.0052(7) 0.0042(7) -0.0031(7)
S8 0.0538(9) 0.0143(7) 0.0503(9) 0.0038(6) 0.0120(7) 0.0000(7)
S7 0.0511(9) 0.0199(8) 0.0701(11) 0.0004(8) 0.0128(8) -0.0031(7)
P4 0.0596(11) 0.0452(10) 0.0498(10) 0.0002(9) 0.0050(9) -0.0222(9)
P2 0.0492(11) 0.0472(11) 0.0712(13) 0.0037(10) 0.0021(10) 0.0115(9)
P3 0.0698(12) 0.0493(11) 0.0548(10) 0.0158(9) 0.0240(9) -0.0102(9)
P1 0.0648(11) 0.0473(11) 0.0924(13) -0.0341(10) 0.0345(10) -0.0075(9)
C48 0.052(4) 0.020(3) 0.049(4) 0.004(3) 0.000(3) -0.004(3)
C55 0.065(4) 0.040(4) 0.018(3) -0.004(3) 0.010(3) -0.011(3)
C20 0.059(4) 0.026(3) 0.053(4) 0.008(3) -0.003(4) -0.005(3)
C78 0.046(4) 0.039(4) 0.041(3) 0.004(3) 0.012(3) 0.002(3)
C44 0.047(4) 0.022(3) 0.046(4) -0.005(3) 0.003(3) 0.002(3)
C31 0.054(4) 0.053(4) 0.030(3) -0.014(3) 0.020(3) 0.003(3)
C119 0.089(6) 0.053(5) 0.060(5) 0.000(4) 0.007(5) -0.023(4)
C36 0.065(4) 0.029(4) 0.066(4) -0.017(3) 0.033(3) -0.004(3)
C38 0.055(4) 0.022(3) 0.055(4) 0.002(3) 0.014(3) 0.000(3)
C74 0.039(4) 0.064(5) 0.048(4) -0.006(4) 0.012(3) -0.017(3)
C73 0.036(3) 0.056(4) 0.037(3) 0.016(3) -0.001(3) -0.002(3)
C43 0.051(4) 0.008(3) 0.041(3) 0.003(2) 0.010(3) 0.000(3)
C19 0.062(4) 0.020(3) 0.046(4) 0.000(3) 0.015(3) -0.005(3)
C42 0.057(4) 0.022(3) 0.079(5) 0.002(4) 0.012(4) -0.002(3)
C25 0.042(3) 0.060(4) 0.056(4) 0.031(3) 0.027(3) 0.010(3)
C123 0.063(5) 0.060(5) 0.056(4) 0.006(4) 0.006(4) -0.030(4)
C37 0.052(4) 0.022(3) 0.059(4) 0.004(3) 0.011(3) 0.003(3)
F15 0.082(3) 0.029(2) 0.084(3) 0.015(2) -0.014(3) 0.007(2)
F16 0.091(3) 0.0097(17) 0.091(3) -0.003(2) 0.002(3) 0.001(2)
F14 0.103(4) 0.025(2) 0.110(4) -0.001(2) 0.027(3) -0.014(2)
F25 0.060(3) 0.106(4) 0.089(3) 0.005(3) 0.025(2) -0.025(3)
F11 0.058(2) 0.104(4) 0.079(3) -0.023(3) 0.038(2) 0.003(3)
F5 0.123(4) 0.112(4) 0.057(3) -0.023(3) 0.039(3) -0.026(4)
F26 0.057(2) 0.129(5) 0.083(3) 0.005(3) 0.037(2) 0.010(3)
F2 0.042(2) 0.130(5) 0.094(4) 0.022(3) 0.023(2) 0.001(3)
F8 0.134(4) 0.022(2) 0.104(4) 0.012(2) 0.032(3) 0.011(3)
F12 0.062(3) 0.060(3) 0.166(5) -0.028(3) 0.041(3) 0.009(2)
F1 0.072(3) 0.156(5) 0.085(3) -0.030(4) 0.023(3) 0.040(3)
F13 0.086(4) 0.033(2) 0.131(5) 0.017(3) -0.007(3) 0.009(2)
C46 0.067(5) 0.020(3) 0.064(4) 0.002(3) 0.015(4) 0.000(3)
F9 0.069(3) 0.216(6) 0.157(4) 0.127(3) 0.065(2) 0.034(4)
C45 0.046(4) 0.026(3) 0.060(4) -0.010(3) 0.005(3) -0.005(3)
C1 0.031(3) 0.040(4) 0.041(3) 0.010(3) 0.002(3) 0.010(3)
C13 0.051(4) 0.044(4) 0.024(3) 0.003(3) -0.002(3) 0.003(3)
C39 0.064(4) 0.029(4) 0.077(5) -0.020(3) 0.020(4) -0.013(3)
F6 0.153(6) 0.204(8) 0.025(2) -0.018(4) -0.020(3) 0.023(6)
F10 0.071(3) 0.138(4) 0.152(5) 0.088(3) 0.002(3) -0.029(3)
C26 0.043(4) 0.057(4) 0.060(4) 0.032(3) 0.013(3) 0.002(3)
C6 0.035(3) 0.055(4) 0.050(4) 0.012(3) 0.003(3) -0.007(3)
C14 0.057(4) 0.041(4) 0.034(3) 0.003(3) 0.014(3) -0.006(3)
C32 0.062(4) 0.054(5) 0.056(4) 0.012(4) 0.032(3) 0.008(4)
C4 0.033(4) 0.077(5) 0.054(4) 0.011(4) 0.002(3) -0.002(4)
F17 0.181(7) 0.165(7) 0.050(3) -0.032(4) -0.023(4) 0.006(6)
F7 0.097(5) 0.025(3) 0.139(7) -0.010(4) 0.038(4) -0.034(3)
C47 0.065(5) 0.029(4) 0.050(4) -0.001(3) -0.005(4) 0.007(3)
C77 0.051(4) 0.068(5) 0.045(4) 0.017(4) 0.020(3) 0.016(4)
C34 0.047(4) 0.081(5) 0.045(4) -0.026(4) 0.021(3) -0.009(4)
C76 0.032(3) 0.082(6) 0.054(4) 0.003(4) 0.013(3) 0.004(4)
C30 0.071(4) 0.074(5) 0.051(4) 0.016(4) 0.038(3) 0.018(4)
C75 0.037(3) 0.072(5) 0.061(4) 0.004(4) 0.016(3) -0.017(4)
F20 0.225(8) 0.153(6) 0.031(3) -0.006(3) -0.031(4) -0.053(6)
C15 0.086(5) 0.054(5) 0.034(3) -0.007(3) 0.024(3) -0.009(4)
C18 0.070(5) 0.086(6) 0.039(4) 0.005(4) -0.009(4) 0.015(5)
C5 0.047(4) 0.060(5) 0.069(5) 0.002(4) 0.006(4) -0.013(4)
C40 0.071(5) 0.015(3) 0.090(5) 0.001(3) 0.027(4) -0.013(3)
C41 0.066(5) 0.027(4) 0.092(6) 0.004(4) 0.007(5) -0.002(4)
C33 0.076(5) 0.063(5) 0.065(4) 0.008(4) 0.038(3) -0.014(4)
C21 0.069(5) 0.033(4) 0.052(4) 0.001(3) 0.013(4) 0.016(3)
C49 0.075(5) 0.035(4) 0.056(4) -0.009(4) -0.005(4) -0.007(4)
C54 0.124(8) 0.108(8) 0.041(4) -0.020(5) 0.001(5) 0.037(7)
C53 0.129(10) 0.119(9) 0.184(13) -0.078(8) -0.057(9) 0.057(8)
C52 0.087(7) 0.138(9) 0.060(5) -0.043(6) 0.009(5) -0.003(7)
C51 0.051(5) 0.126(9) 0.099(7) 0.032(7) -0.024(5) -0.023(6)
C50 0.075(6) 0.101(7) 0.061(5) 0.017(5) -0.007(5) -0.033(5)
C35 0.047(4) 0.044(4) 0.081(5) -0.031(3) 0.021(3) 0.005(3)
C115 0.064(5) 0.066(5) 0.071(6) -0.002(5) -0.007(5) -0.021(4)
C22 0.088(5) 0.018(3) 0.074(5) 0.012(3) 0.034(4) 0.008(3)
C111 0.072(5) 0.091(6) 0.060(4) 0.025(4) 0.032(4) -0.003(5)
C2 0.039(4) 0.079(6) 0.051(4) -0.004(4) 0.004(3) 0.008(4)
C3 0.047(4) 0.098(6) 0.048(4) 0.004(4) 0.017(3) 0.023(4)
C56 0.059(5) 0.083(6) 0.043(4) 0.001(4) -0.009(4) -0.009(5)
C24 0.080(5) 0.027(4) 0.083(5) -0.005(4) 0.025(4) -0.013(4)
C23 0.090(6) 0.030(4) 0.087(6) -0.003(4) 0.030(5) -0.015(4)
C28 0.058(4) 0.123(7) 0.098(5) 0.071(5) 0.052(3) 0.043(4)
C112 0.057(4) 0.090(6) 0.054(4) 0.021(4) 0.028(3) 0.006(4)
C80 0.071(5) 0.048(5) 0.106(6) -0.007(4) 0.051(4) 0.000(4)
C103 0.101(6) 0.060(5) 0.054(4) 0.026(4) 0.028(4) 0.005(5)
F3 0.257(9) 0.134(6) 0.075(4) -0.023(4) -0.055(5) -0.057(6)
C16 0.100(7) 0.094(7) 0.036(4) -0.023(4) -0.011(5) 0.015(6)
C79 0.077(5) 0.033(4) 0.134(7) -0.031(4) 0.056(4) 0.002(4)
F18 0.126(6) 0.123(6) 0.220(10) -0.022(7) 0.005(7) 0.012(5)
C60 0.104(7) 0.111(8) 0.034(4) -0.007(5) 0.004(5) 0.027(6)
F24 0.079(4) 0.299(12) 0.211(10) 0.056(9) -0.030(5) 0.067(6)
C58 0.112(8) 0.099(7) 0.036(4) -0.001(5) -0.007(5) -0.030(6)
C113 0.079(5) 0.083(6) 0.050(4) 0.015(4) 0.028(4) 0.019(5)
C27 0.050(5) 0.074(5) 0.111(6) 0.059(4) 0.009(4) -0.010(4)
C17 0.086(7) 0.156(11) 0.056(6) 0.013(7) -0.018(5) 0.036(7)
C91 0.063(6) 0.072(6) 0.106(8) 0.001(6) -0.001(6) 0.002(5)
C29 0.063(5) 0.120(8) 0.073(5) 0.038(5) 0.034(4) 0.019(5)
C114 0.106(6) 0.086(7) 0.082(6) -0.007(5) 0.048(5) 0.025(6)
C120 0.108(7) 0.055(5) 0.099(7) -0.017(5) 0.041(5) -0.023(5)
C104 0.106(7) 0.046(5) 0.071(5) 0.018(4) 0.014(5) 0.022(5)
F19 0.269(10) 0.276(11) 0.055(4) -0.026(5) 0.034(5) 0.100(8)
F21 0.335(8) 0.310(9) 0.088(5) 0.010(6) -0.076(5) -0.235(6)
C84 0.065(5) 0.053(5) 0.103(7) -0.008(5) 0.012(5) -0.002(4)
C124 0.089(6) 0.107(8) 0.070(6) 0.009(6) 0.026(5) -0.018(6)
C59 0.162(10) 0.120(9) 0.022(4) -0.022(5) 0.018(5) 0.023(8)
C92 0.101(8) 0.078(7) 0.074(6) 0.025(5) -0.010(6) -0.007(6)
C117 0.100(8) 0.090(8) 0.094(8) -0.015(7) -0.005(7) 0.007(7)
C83 0.073(5) 0.066(5) 0.136(8) -0.054(5) 0.039(5) -0.012(5)
C99 0.093(7) 0.068(6) 0.084(6) 0.024(5) -0.023(6) 0.007(6)
C81 0.107(7) 0.056(6) 0.117(7) -0.012(5) 0.053(5) 0.013(5)
C87 0.077(6) 0.125(9) 0.105(7) -0.049(7) 0.032(5) -0.026(6)
C57 0.089(7) 0.105(8) 0.082(6) 0.027(6) -0.037(6) -0.042(6)
F23 0.253(7) 0.159(8) 0.155(5) 0.005(5) -0.161(4) -0.028(6)
C118 0.088(8) 0.146(10) 0.089(7) -0.051(7) -0.004(6) 0.000(8)
C95 0.062(5) 0.117(8) 0.127(9) -0.040(7) 0.006(6) 0.043(5)
C63 0.127(8) 0.158(10) 0.130(9) 0.072(8) -0.065(7) -0.089(7)
C64 0.237(14) 0.131(9) 0.046(6) 0.010(6) -0.023(8) -0.103(8)
C65 0.273(12) 0.166(8) 0.054(6) -0.042(6) 0.037(7) -0.166(7)
C66 0.155(8) 0.084(6) 0.066(5) -0.032(5) 0.047(5) -0.073(5)
C61 0.067(5) 0.055(4) 0.041(4) -0.012(3) 0.007(3) -0.028(4)
C62 0.069(5) 0.092(6) 0.060(5) 0.038(4) -0.025(4) -0.033(5)
C116 0.083(7) 0.088(7) 0.117(9) -0.030(7) 0.011(7) -0.012(6)
F22 0.231(9) 0.227(11) 0.300(11) 0.100(9) -0.178(7) -0.074(8)
C70 0.161(9) 0.071(6) 0.069(5) 0.000(5) -0.075(5) -0.015(7)
C69 0.156(11) 0.125(10) 0.061(6) -0.023(6) -0.043(7) -0.018(9)
C68 0.132(9) 0.093(7) 0.056(5) -0.010(5) -0.012(6) -0.039(7)
C67 0.059(4) 0.034(4) 0.030(3) -0.001(3) -0.014(3) 0.005(3)
C72 0.062(6) 0.128(10) 0.080(7) 0.006(7) -0.002(5) -0.002(6)
C71 0.069(6) 0.129(10) 0.106(8) -0.001(8) -0.038(6) 0.010(7)
F4 0.131(9) 0.249(16) 0.084(8) 0.000(10) -0.011(7) 0.051(10)
C100 0.119(9) 0.087(7) 0.081(7) 0.023(6) -0.021(7) -0.019(7)
C82 0.117(10) 0.111(10) 0.158(13) -0.011(10) 0.016(10) 0.039(8)
C101 0.150(12) 0.121(10) 0.127(10) 0.067(7) -0.016(9) -0.018(9)
C121 0.238(13) 0.061(6) 0.131(9) -0.030(6) 0.091(8) -0.066(7)
C106 0.180(11) 0.181(11) 0.160(13) -0.076(10) -0.047(10) 0.122(8)
C125 0.194(11) 0.200(14) 0.069(6) 0.015(7) 0.062(6) -0.080(9)
C86 0.089(9) 0.224(15) 0.216(15) 0.122(11) -0.035(10) -0.060(9)
C105 0.179(11) 0.112(8) 0.090(8) 0.004(7) -0.038(8) 0.087(7)
C122 0.41(2) 0.149(15) 0.127(10) 0.004(11) 0.136(11) 0.069(16)
C85 0.089(8) 0.177(14) 0.161(14) -0.008(12) 0.004(9) -0.049(9)
C88 0.112(10) 0.243(16) 0.116(10) 0.059(10) 0.012(8) 0.013(10)
C97 0.184(5) 0.198(5) 0.282(5) -0.027(5) 0.126(5) 0.041(5)
C90 0.230(19) 0.193(14) 0.172(18) 0.028(14) 0.055(15) 0.049(12)
C102 0.217(16) 0.44(3) 0.052(7) 0.029(13) -0.032(9) -0.169(16)
C93 0.184(7) 0.197(8) 0.126(5) 0.037(5) -0.025(5) -0.036(6)
C96 0.179(5) 0.194(5) 0.281(5) -0.022(5) 0.129(5) 0.045(5)
C94 0.184(7) 0.197(8) 0.126(5) 0.037(5) -0.025(5) -0.036(6)
C89 0.150(14) 0.207(13) 0.32(2) 0.108(12) -0.030(13) -0.013(9)
C126 0.184(7) 0.197(8) 0.126(5) 0.037(5) -0.025(5) -0.036(6)
Cl1 0.263(6) 0.136(4) 0.125(3) -0.003(3) -0.002(4) -0.027(4)
Cl2 0.363(7) 0.254(8) 0.304(6) 0.036(6) 0.227(4) 0.052(6)
C127 0.127(12) 0.218(19) 0.108(11) 0.022(12) 0.017(9) -0.009(13)
F7A 0.107(12) 0.026(7) 0.073(9) 0.001(7) 0.020(9) 0.005(7)
C98 0.186(7) 0.201(8) 0.281(8) -0.017(8) 0.135(7) 0.041(7)
C107 0.143(8) 0.116(9) 0.147(10) -0.042(8) 0.078(7) -0.070(7)
C108 0.251(18) 0.098(10) 0.164(15) 0.022(10) 0.043(13) -0.051(11)
C109 0.184(7) 0.197(8) 0.126(5) 0.037(5) -0.025(5) -0.036(6)
C110 0.184(7) 0.197(8) 0.126(5) 0.037(5) -0.025(5) -0.036(6)
C11 0.199(12) 0.113(8) 0.046(5) -0.003(6) 0.016(7) -0.069(8)
C10 0.172(11) 0.146(10) 0.073(6) 0.057(6) -0.076(6) -0.051(9)
C9 0.184(7) 0.197(8) 0.126(5) 0.037(5) -0.025(5) -0.036(6)
C8 0.117(8) 0.087(7) 0.099(7) -0.030(6) -0.058(6) 0.030(6)
C7 0.069(5) 0.041(4) 0.049(4) 0.013(3) -0.011(4) -0.004(4)
C12 0.112(8) 0.100(8) 0.061(5) -0.025(5) 0.031(5) -0.019(6)
F4A 0.096(10) 0.128(13) 0.050(7) -0.037(8) 0.024(7) -0.019(10)

loop_
_atom_type_symbol
_atom_type_description
_atom_type_scat_dispersion_real
_atom_type_scat_dispersion_imag
_atom_type_scat_source
C C 0.0181 0.0091 'International Tables Vol C Tables 4.2.6.8 and 6.1.1.4'
H H 0.0000 0.0000 'International Tables Vol C Tables 4.2.6.8 and 6.1.1.4'
Ag Ag 0.1306 4.2820 'International Tables Vol C Tables 4.2.6.8 and 6.1.1.4'
Cl Cl 0.3639 0.7018 'International Tables Vol C Tables 4.2.6.8 and 6.1.1.4'
F F 0.0727 0.0534 'International Tables Vol C Tables 4.2.6.8 and 6.1.1.4'
P P 0.2955 0.4335 'International Tables Vol C Tables 4.2.6.8 and 6.1.1.4'
S S 0.3331 0.5567 'International Tables Vol C Tables 4.2.6.8 and 6.1.1.4'

loop_
_geom_angle_atom_site_label_1
_geom_angle_atom_site_label_2
_geom_angle_atom_site_label_3
_geom_angle
_geom_angle_site_symmetry_1
_geom_angle_site_symmetry_3
Ag2 Ag1 Ag2 81.165(16) . 3_665
Ag2 Ag1 Ag3 118.019(16) 3_665 .
Ag2 Ag1 Ag3 63.253(13) . .
Ag2 Ag1 Ag4 117.613(17) . 3_665
Ag2 Ag1 Ag4 62.837(13) 3_665 3_665
Ag2 Ag1 Ag5 63.205(14) 3_665 .
Ag2 Ag1 Ag5 118.240(17) . .
Ag2 Ag1 Ag6 58.702(12) 3_665 3_665
Ag2 Ag1 Ag6 58.833(12) . 3_665
Ag2 Ag1 Ag6 59.833(12) . .
Ag2 Ag1 Ag6 59.573(12) 3_665 .
Ag2 Ag1 Ag7 118.253(17) 3_665 3_665
Ag2 Ag1 Ag7 63.572(13) . 3_665
Ag2 Ag1 Ag8 99.331(16) . .
Ag2 Ag1 Ag8 178.495(18) 3_665 .
Ag2 Ag1 Ag9 123.065(16) 3_665 3_665
Ag2 Ag1 Ag9 122.749(16) . 3_665
Ag2 Ag1 Ag10 98.629(16) 3_665 .
Ag2 Ag1 Ag10 179.621(18) . .
Ag3 Ag1 Ag6 58.813(13) . .
Ag3 Ag1 Ag6 121.776(16) . 3_665
Ag3 Ag1 Ag9 118.838(17) . 3_665
Ag3 Ag1 Ag10 117.124(17) . .
Ag4 Ag1 Ag3 178.99(2) 3_665 .
Ag4 Ag1 Ag6 59.031(13) 3_665 3_665
Ag4 Ag1 Ag6 121.969(17) 3_665 .
Ag4 Ag1 Ag8 117.982(17) 3_665 .
Ag4 Ag1 Ag9 60.339(13) 3_665 3_665
Ag4 Ag1 Ag10 62.009(14) 3_665 .
Ag5 Ag1 Ag3 90.235(14) . .
Ag5 Ag1 Ag4 89.742(15) . 3_665
Ag5 Ag1 Ag6 58.767(13) . .
Ag5 Ag1 Ag6 121.555(17) . 3_665
Ag5 Ag1 Ag7 178.06(2) . 3_665
Ag5 Ag1 Ag8 115.367(17) . .
Ag5 Ag1 Ag9 118.938(17) . 3_665
Ag5 Ag1 Ag10 61.892(14) . .
Ag6 Ag1 Ag6 95.316(14) . 3_665
Ag6 Ag1 Ag9 175.955(17) . 3_665
Ag6 Ag1 Ag9 88.729(13) 3_665 3_665
Ag7 Ag1 Ag3 90.081(15) 3_665 .
Ag7 Ag1 Ag4 89.909(15) 3_665 3_665
Ag7 Ag1 Ag6 59.763(13) 3_665 3_665
Ag7 Ag1 Ag6 122.941(17) 3_665 .
Ag7 Ag1 Ag8 63.186(14) 3_665 .
Ag7 Ag1 Ag9 59.296(13) 3_665 3_665
Ag7 Ag1 Ag10 116.301(17) 3_665 .
Ag8 Ag1 Ag3 61.150(14) . .
Ag8 Ag1 Ag6 119.439(15) . .
Ag8 Ag1 Ag6 122.770(16) . 3_665
Ag8 Ag1 Ag9 57.852(13) . 3_665
Ag8 Ag1 Ag10 80.882(16) . .
Ag10 Ag1 Ag6 120.339(16) . .
Ag10 Ag1 Ag6 120.789(15) . 3_665
Ag10 Ag1 Ag9 57.101(13) . 3_665
Ag1 Ag2 Ag1 98.835(16) . 3_665
Ag1 Ag2 Ag3 126.903(16) 3_665 .
Ag1 Ag2 Ag3 60.366(13) . .
Ag1 Ag2 Ag4 59.705(13) 3_665 .
Ag1 Ag2 Ag4 126.536(16) . .
Ag1 Ag2 Ag5 126.848(16) . 3_665
Ag1 Ag2 Ag5 58.912(13) 3_665 3_665
Ag1 Ag2 Ag6 65.656(13) . .
Ag1 Ag2 Ag6 67.410(13) . 3_665
Ag1 Ag2 Ag6 65.432(13) 3_665 3_665
Ag1 Ag2 Ag6 67.104(13) 3_665 .
Ag1 Ag2 Ag7 59.441(13) . 3_665
Ag1 Ag2 Ag7 126.799(16) 3_665 3_665
Ag1 Ag2 Ag11 84.190(15) 3_665 3_665
Ag1 Ag2 Ag11 176.974(19) . 3_665
Ag1 Ag2 Ag12 177.156(19) 3_665 .
Ag1 Ag2 Ag12 84.006(15) . .
Ag1 Ag2 Ag18 117.273(17) 3_665 3_665
Ag1 Ag2 Ag18 116.008(16) . 3_665
Ag3 Ag2 Ag11 117.831(16) . 3_665
Ag3 Ag2 Ag12 54.466(13) . .
Ag3 Ag2 Ag18 115.665(17) . 3_665
Ag4 Ag2 Ag3 92.518(14) . .
Ag4 Ag2 Ag7 171.992(18) . 3_665
Ag4 Ag2 Ag11 55.157(13) . 3_665
Ag4 Ag2 Ag12 118.440(16) . .
Ag4 Ag2 Ag18 117.283(17) . 3_665
Ag5 Ag2 Ag3 171.584(18) 3_665 .
Ag5 Ag2 Ag4 85.809(15) 3_665 .
Ag5 Ag2 Ag7 94.097(15) 3_665 3_665
Ag5 Ag2 Ag11 54.740(13) 3_665 3_665
Ag5 Ag2 Ag12 119.421(16) 3_665 .
Ag5 Ag2 Ag18 58.411(14) 3_665 3_665
Ag6 Ag2 Ag3 127.427(17) 3_665 .
Ag6 Ag2 Ag3 59.802(13) . .
Ag6 Ag2 Ag4 60.890(13) . .
Ag6 Ag2 Ag4 124.671(17) 3_665 .
Ag6 Ag2 Ag5 59.447(13) 3_665 3_665
Ag6 Ag2 Ag5 125.633(17) . 3_665
Ag6 Ag2 Ag6 104.048(14) 3_665 .
Ag6 Ag2 Ag7 124.618(17) . 3_665
Ag6 Ag2 Ag7 61.392(13) 3_665 3_665
Ag6 Ag2 Ag11 114.060(16) 3_665 3_665
Ag6 Ag2 Ag11 115.916(16) . 3_665
Ag6 Ag2 Ag12 114.228(16) . .
Ag6 Ag2 Ag12 116.079(16) 3_665 .
Ag6 Ag2 Ag18 81.538(14) 3_665 3_665
Ag6 Ag2 Ag18 174.215(17) . 3_665
Ag7 Ag2 Ag3 86.411(15) 3_665 .
Ag7 Ag2 Ag11 118.607(16) 3_665 3_665
Ag7 Ag2 Ag12 54.846(13) 3_665 .
Ag7 Ag2 Ag18 56.584(13) 3_665 3_665
Ag11 Ag2 Ag18 62.153(14) 3_665 3_665
Ag12 Ag2 Ag11 92.969(15) . 3_665
Ag12 Ag2 Ag18 61.219(14) . 3_665
Ag1 Ag3 Ag2 56.381(12) . .
Ag1 Ag3 Ag6 64.123(13) . .
Ag1 Ag3 Ag8 59.084(13) . .
Ag1 Ag3 Ag14 66.350(14) . .
Ag1 Ag3 Ag16 126.024(19) . .
Ag2 Ag3 Ag14 122.665(16) . .
Ag2 Ag3 Ag16 69.724(15) . .
Ag6 Ag3 Ag2 59.607(13) . .
Ag6 Ag3 Ag14 94.376(16) . .
Ag6 Ag3 Ag16 87.569(16) . .
Ag8 Ag3 Ag2 93.554(15) . .
Ag8 Ag3 Ag6 122.648(17) . .
Ag8 Ag3 Ag14 56.497(14) . .
Ag8 Ag3 Ag16 132.550(18) . .
Ag12 Ag3 Ag1 88.074(15) . .
Ag12 Ag3 Ag2 65.501(15) . .
Ag12 Ag3 Ag6 125.059(19) . .
Ag12 Ag3 Ag8 61.387(15) . .
Ag12 Ag3 Ag14 117.538(18) . .
Ag12 Ag3 Ag16 71.378(16) . .
Ag16 Ag3 Ag14 166.407(18) . .
S10 Ag3 Ag1 84.04(3) . .
S10 Ag3 Ag2 116.00(4) . .
S10 Ag3 Ag6 58.20(4) . .
S10 Ag3 Ag8 107.26(4) . .
S10 Ag3 Ag12 168.52(4) . .
S10 Ag3 Ag14 51.44(4) . .
S10 Ag3 Ag16 120.07(4) . .
S3 Ag3 Ag1 163.29(4) . .
S3 Ag3 Ag2 116.21(4) . .
S3 Ag3 Ag6 127.53(4) . .
S3 Ag3 Ag8 109.63(4) . .
S3 Ag3 Ag12 75.33(3) . .
S3 Ag3 Ag14 119.60(4) . .
S3 Ag3 Ag16 50.54(4) . .
S3 Ag3 S10 112.06(5) . .
Ag1 Ag4 Ag2 57.462(13) 3_665 .
Ag1 Ag4 Ag6 65.703(13) 3_665 .
Ag1 Ag4 Ag9 65.084(13) 3_665 .
Ag1 Ag4 Ag10 59.753(13) 3_665 3_665
Ag1 Ag4 Ag16 128.179(18) 3_665 .
Ag2 Ag4 Ag6 59.474(13) . .
Ag2 Ag4 Ag9 122.437(16) . .
Ag2 Ag4 Ag10 93.829(15) . 3_665
Ag2 Ag4 Ag16 70.744(15) . .
Ag6 Ag4 Ag9 94.849(15) . .
Ag6 Ag4 Ag16 87.868(17) . .
Ag10 Ag4 Ag6 125.180(17) 3_665 .
Ag10 Ag4 Ag9 58.018(14) 3_665 .
Ag10 Ag4 Ag16 130.405(18) 3_665 .
Ag11 Ag4 Ag1 88.922(15) 3_665 3_665
Ag11 Ag4 Ag2 65.677(14) 3_665 .
Ag11 Ag4 Ag6 124.994(18) 3_665 .
Ag11 Ag4 Ag9 118.369(19) 3_665 .
Ag11 Ag4 Ag10 60.575(15) 3_665 3_665
Ag11 Ag4 Ag16 70.287(16) 3_665 .
Ag16 Ag4 Ag9 165.844(18) . .
S12 Ag4 Ag1 85.51(3) . 3_665
S12 Ag4 Ag2 114.25(3) . .
S12 Ag4 Ag6 55.96(3) . .
S12 Ag4 Ag9 55.35(3) . .
S12 Ag4 Ag10 112.84(4) . 3_665
S12 Ag4 Ag11 173.07(4) . 3_665
S12 Ag4 Ag16 116.49(4) . .
S2 Ag4 Ag1 161.89(4) . 3_665
S2 Ag4 Ag2 117.23(4) . .
S2 Ag4 Ag6 128.80(4) . .
S2 Ag4 Ag9 118.43(4) . .
S2 Ag4 Ag10 105.76(4) . 3_665
S2 Ag4 Ag11 73.75(4) . 3_665
S2 Ag4 Ag16 51.04(4) . .
S2 Ag4 S12 111.35(5) . .
Ag1 Ag5 Ag2 57.883(13) . 3_665
Ag1 Ag5 Ag6 65.363(13) . .
Ag1 Ag5 Ag10 60.429(13) . .
Ag1 Ag5 Ag14 69.489(15) . .
Ag1 Ag5 Ag18 123.918(19) . .
Ag2 Ag5 Ag10 94.400(15) 3_665 .
Ag2 Ag5 Ag14 127.368(17) 3_665 .
Ag2 Ag5 Ag18 66.092(15) 3_665 .
Ag6 Ag5 Ag2 60.219(13) . 3_665
Ag6 Ag5 Ag10 125.437(17) . .
Ag6 Ag5 Ag14 98.584(16) . .
Ag6 Ag5 Ag18 85.847(17) . .
Ag10 Ag5 Ag14 57.327(14) . .
Ag10 Ag5 Ag18 129.778(18) . .
Ag11 Ag5 Ag1 90.085(16) . .
Ag11 Ag5 Ag2 65.991(15) . 3_665
Ag11 Ag5 Ag6 126.048(19) . .
Ag11 Ag5 Ag10 61.095(15) . .
Ag11 Ag5 Ag14 117.415(19) . .
Ag11 Ag5 Ag18 68.734(16) . .
Ag18 Ag5 Ag14 166.229(19) . .
S10 Ag5 Ag1 84.27(3) . .
S10 Ag5 Ag2 116.56(4) . 3_665
S10 Ag5 Ag6 58.02(3) . .
S10 Ag5 Ag10 109.42(4) . .
S10 Ag5 Ag11 170.51(4) . .
S10 Ag5 Ag14 53.38(4) . .
S10 Ag5 Ag18 120.76(4) . .
S9 Ag5 Ag1 168.37(4) . .
S9 Ag5 Ag2 116.20(4) . 3_665
S9 Ag5 Ag6 121.98(4) . .
S9 Ag5 Ag10 112.51(4) . .
S9 Ag5 Ag11 78.29(4) . .
S9 Ag5 Ag14 115.63(4) . .
S9 Ag5 Ag18 51.94(4) . .
S9 Ag5 S10 107.22(5) . .
Ag1 Ag6 Ag1 84.686(14) . 3_665
Ag2 Ag6 Ag1 54.997(12) 3_665 .
Ag2 Ag6 Ag1 54.195(12) . 3_665
Ag2 Ag6 Ag1 54.511(12) . .
Ag2 Ag6 Ag1 53.757(12) 3_665 3_665
Ag2 Ag6 Ag2 75.952(14) 3_665 .
Ag2 Ag6 Ag3 60.591(13) . .
Ag2 Ag6 Ag3 111.736(16) 3_665 .
Ag2 Ag6 Ag4 108.812(16) 3_665 .
Ag2 Ag6 Ag4 59.636(13) . .
Ag2 Ag6 Ag7 59.622(13) 3_665 .
Ag2 Ag6 Ag7 108.743(16) . .
Ag3 Ag6 Ag1 114.784(15) . 3_665
Ag3 Ag6 Ag1 57.064(12) . .
Ag3 Ag6 Ag4 92.241(15) . .
Ag3 Ag6 Ag7 168.714(17) . .
Ag4 Ag6 Ag1 55.267(12) . 3_665
Ag4 Ag6 Ag1 114.139(15) . .
Ag4 Ag6 Ag7 84.503(15) . .
Ag5 Ag6 Ag1 114.087(15) . 3_665
Ag5 Ag6 Ag1 55.870(12) . .
Ag5 Ag6 Ag2 110.073(16) . .
Ag5 Ag6 Ag2 60.336(13) . 3_665
Ag5 Ag6 Ag3 87.355(16) . .
Ag5 Ag6 Ag4 167.800(17) . .
Ag5 Ag6 Ag7 93.549(16) . .
Ag7 Ag6 Ag1 54.723(12) . 3_665
Ag7 Ag6 Ag1 114.600(15) . .
S10 Ag6 Ag1 78.20(3) . .
S10 Ag6 Ag1 162.86(3) . 3_665
S10 Ag6 Ag2 113.22(3) . .
S10 Ag6 Ag2 114.89(3) . 3_665
S10 Ag6 Ag3 54.33(3) . .
S10 Ag6 Ag4 132.13(3) . .
S10 Ag6 Ag5 56.17(3) . .
S10 Ag6 Ag7 134.48(3) . .
S12 Ag6 Ag1 79.05(3) . 3_665
S12 Ag6 Ag1 163.72(4) . .
S12 Ag6 Ag2 113.60(3) . .
S12 Ag6 Ag2 114.00(3) . 3_665
S12 Ag6 Ag3 130.21(3) . .
S12 Ag6 Ag4 55.13(3) . .
S12 Ag6 Ag5 132.56(3) . .
S12 Ag6 Ag7 55.61(3) . .
S12 Ag6 S10 118.05(4) . .
Ag1 Ag7 Ag2 56.987(13) 3_665 3_665
Ag1 Ag7 Ag6 65.517(13) 3_665 .
Ag1 Ag7 Ag8 58.837(14) 3_665 3_665
Ag1 Ag7 Ag9 65.975(14) 3_665 .
Ag1 Ag7 Ag18 123.891(18) 3_665 .
Ag2 Ag7 Ag6 58.988(12) 3_665 .
Ag2 Ag7 Ag8 92.515(15) 3_665 3_665
Ag2 Ag7 Ag9 122.845(17) 3_665 .
Ag2 Ag7 Ag18 66.924(15) 3_665 .
Ag8 Ag7 Ag6 124.171(17) 3_665 .
Ag8 Ag7 Ag9 58.798(14) 3_665 .
Ag9 Ag7 Ag6 95.406(16) . .
Ag12 Ag7 Ag1 88.753(16) 3_665 3_665
Ag12 Ag7 Ag2 65.514(15) 3_665 3_665
Ag12 Ag7 Ag6 124.313(18) 3_665 .
Ag12 Ag7 Ag8 60.445(15) 3_665 3_665
Ag12 Ag7 Ag9 118.844(19) 3_665 .
Ag12 Ag7 Ag18 68.646(17) 3_665 .
Ag18 Ag7 Ag6 85.611(17) . .
Ag18 Ag7 Ag8 129.062(18) . 3_665
Ag18 Ag7 Ag9 168.994(19) . .
S12 Ag7 Ag1 85.15(3) . 3_665
S12 Ag7 Ag2 113.08(3) . 3_665
S12 Ag7 Ag6 55.30(3) . .
S12 Ag7 Ag8 113.58(4) . 3_665
S12 Ag7 Ag9 55.77(3) . .
S12 Ag7 Ag12 173.24(4) . 3_665
S12 Ag7 Ag18 117.34(4) . .
S11 Ag7 Ag1 162.27(4) . 3_665
S11 Ag7 Ag2 116.56(4) . 3_665
S11 Ag7 Ag6 127.68(4) . .
S11 Ag7 Ag8 107.67(4) . 3_665
S11 Ag7 Ag9 118.93(4) . .
S11 Ag7 Ag12 73.94(4) . 3_665
S11 Ag7 Ag18 53.50(4) . .
S11 Ag7 S12 111.92(5) . .
Ag1 Ag8 Ag3 59.766(13) . .
Ag1 Ag8 Ag7 57.976(13) . 3_665
Ag1 Ag8 Ag9 66.391(14) . 3_665
Ag1 Ag8 Ag12 85.957(17) . .
Ag1 Ag8 Ag14 71.398(15) . .
Ag3 Ag8 Ag7 86.461(16) . 3_665
Ag3 Ag8 Ag9 125.969(19) . 3_665
Ag3 Ag8 Ag14 68.174(15) . .
Ag9 Ag8 Ag7 60.624(14) 3_665 3_665
Ag9 Ag8 Ag14 99.457(17) 3_665 .
Ag12 Ag8 Ag3 56.932(14) . .
Ag12 Ag8 Ag7 56.535(14) . 3_665
Ag12 Ag8 Ag9 116.777(19) . 3_665
Ag12 Ag8 Ag14 124.709(18) . .
Ag14 Ag8 Ag7 129.358(19) . 3_665
S5 Ag8 Ag1 120.13(4) . .
S5 Ag8 Ag3 78.47(4) . .
S5 Ag8 Ag7 161.93(4) . 3_665
S5 Ag8 Ag9 136.99(4) . 3_665
S5 Ag8 Ag12 106.21(4) . .
S5 Ag8 Ag14 53.27(4) . .
S13 Ag8 Ag1 117.26(4) 3_665 .
S13 Ag8 Ag3 158.04(4) 3_665 .
S13 Ag8 Ag7 75.34(4) 3_665 3_665
S13 Ag8 Ag9 54.46(4) 3_665 3_665
S13 Ag8 Ag12 102.00(4) 3_665 .
S13 Ag8 Ag14 133.28(4) 3_665 .
S13 Ag8 S5 116.74(5) 3_665 .
Ag4 Ag9 Ag1 54.575(12) . 3_665
Ag7 Ag9 Ag1 54.729(12) . 3_665
Ag7 Ag9 Ag4 83.617(16) . .
Ag8 Ag9 Ag1 55.757(13) 3_665 3_665
Ag8 Ag9 Ag4 110.151(17) 3_665 .
Ag8 Ag9 Ag7 60.579(14) 3_665 .
Ag10 Ag9 Ag1 56.665(13) 3_665 3_665
Ag10 Ag9 Ag4 59.624(14) 3_665 .
Ag10 Ag9 Ag7 111.307(17) 3_665 .
Ag10 Ag9 Ag8 79.494(15) 3_665 3_665
S1 Ag9 Ag1 108.91(4) . 3_665
S1 Ag9 Ag4 73.33(4) . .
S1 Ag9 Ag7 156.95(4) . .
S1 Ag9 Ag8 127.16(4) . 3_665
S1 Ag9 Ag10 56.32(4) . 3_665
S1 Ag9 S12 108.47(5) . .
S12 Ag9 Ag1 78.67(3) . 3_665
S12 Ag9 Ag4 54.18(3) . .
S12 Ag9 Ag7 55.70(3) . .
S12 Ag9 Ag8 115.26(3) . 3_665
S12 Ag9 Ag10 113.28(3) . 3_665
S13 Ag9 Ag1 108.37(4) . 3_665
S13 Ag9 Ag4 159.04(4) . .
S13 Ag9 Ag7 75.85(4) . .
S13 Ag9 Ag8 55.67(3) . 3_665
S13 Ag9 Ag10 124.48(4) . 3_665
S13 Ag9 S1 127.09(6) . .
S13 Ag9 S12 114.61(5) . .
Ag1 Ag10 Ag4 58.237(13) . 3_665
Ag1 Ag10 Ag5 57.679(13) . .
Ag1 Ag10 Ag9 66.235(14) . 3_665
Ag1 Ag10 Ag11 86.051(17) . .
Ag1 Ag10 Ag14 71.585(15) . .
Ag5 Ag10 Ag4 85.318(16) . 3_665
Ag9 Ag10 Ag4 62.357(14) 3_665 3_665
Ag9 Ag10 Ag5 123.853(19) 3_665 .
Ag9 Ag10 Ag11 119.245(19) 3_665 .
Ag9 Ag10 Ag14 101.012(18) 3_665 .
Ag11 Ag10 Ag4 57.114(14) . 3_665
Ag11 Ag10 Ag5 56.894(14) . .
Ag11 Ag10 Ag14 120.555(18) . .
Ag14 Ag10 Ag4 129.759(19) . 3_665
Ag14 Ag10 Ag5 64.729(15) . .
S1 Ag10 Ag1 116.56(4) 3_665 .
S1 Ag10 Ag4 74.19(4) 3_665 3_665
S1 Ag10 Ag5 156.91(4) 3_665 .
S1 Ag10 Ag9 55.02(4) 3_665 3_665
S1 Ag10 Ag11 101.97(4) 3_665 .
S1 Ag10 Ag14 137.42(4) 3_665 .
S6 Ag10 Ag1 120.24(4) . .
S6 Ag10 Ag4 157.22(4) . 3_665
S6 Ag10 Ag5 76.93(4) . .
S6 Ag10 Ag9 140.05(4) . 3_665
S6 Ag10 Ag11 100.71(4) . .
S6 Ag10 Ag14 53.85(4) . .
S6 Ag10 S1 119.58(5) . 3_665
Ag2 Ag11 Ag16 64.279(14) 3_665 3_665
Ag2 Ag11 Ag18 60.964(14) 3_665 .
Ag4 Ag11 Ag2 59.167(13) 3_665 3_665
Ag4 Ag11 Ag10 62.313(15) 3_665 .
Ag4 Ag11 Ag16 57.944(15) 3_665 3_665
Ag4 Ag11 Ag18 120.103(19) 3_665 .
Ag5 Ag11 Ag2 59.269(14) . 3_665
Ag5 Ag11 Ag4 91.195(17) . 3_665
Ag5 Ag11 Ag10 62.010(15) . .
Ag5 Ag11 Ag16 123.54(2) . 3_665
Ag5 Ag11 Ag18 59.165(15) . .
Ag10 Ag11 Ag2 91.127(16) . 3_665
Ag10 Ag11 Ag16 119.890(18) . 3_665
Ag10 Ag11 Ag18 121.132(18) . .
Ag18 Ag11 Ag16 94.529(18) . 3_665
S8 Ag11 Ag2 70.38(4) . 3_665
S8 Ag11 Ag4 104.69(4) . 3_665
S8 Ag11 Ag5 107.52(4) . .
S8 Ag11 Ag10 161.42(4) . .
S8 Ag11 Ag16 50.98(4) . 3_665
S8 Ag11 Ag18 51.71(4) . .
S7 Ag11 Ag2 169.70(5) . 3_665
S7 Ag11 Ag4 118.41(4) . 3_665
S7 Ag11 Ag5 111.97(5) . .
S7 Ag11 Ag10 79.39(4) . .
S7 Ag11 Ag16 124.08(5) . 3_665
S7 Ag11 Ag18 120.77(4) . .
S7 Ag11 S8 119.18(6) . .
Ag2 Ag12 Ag18 61.569(14) . 3_665
Ag3 Ag12 Ag2 60.033(14) . .
Ag3 Ag12 Ag7 93.046(17) . 3_665
Ag3 Ag12 Ag8 61.681(15) . .
Ag3 Ag12 Ag18 121.58(2) . 3_665
Ag7 Ag12 Ag2 59.637(14) 3_665 .
Ag7 Ag12 Ag8 63.018(15) 3_665 .
Ag7 Ag12 Ag18 57.977(15) 3_665 3_665
Ag8 Ag12 Ag2 90.677(16) . .
Ag8 Ag12 Ag18 120.971(18) . 3_665
S4 Ag12 Ag2 169.07(4) . .
S4 Ag12 Ag3 116.74(4) . .
S4 Ag12 Ag7 111.60(4) . 3_665
S4 Ag12 Ag8 79.02(4) . .
S4 Ag12 Ag18 120.89(4) . 3_665
S4 Ag12 S8 119.86(6) . 3_665
S8 Ag12 Ag2 70.56(4) 3_665 .
S8 Ag12 Ag3 104.92(4) 3_665 .
S8 Ag12 Ag7 107.10(4) 3_665 3_665
S8 Ag12 Ag8 161.09(4) 3_665 .
S8 Ag12 Ag18 52.45(4) 3_665 3_665
S5 Ag13 S3 101.05(5) . .
S5 Ag13 S4 104.36(5) . .
S4 Ag13 S3 102.03(5) . .
P3 Ag13 S3 112.99(6) . .
P3 Ag13 S5 115.65(7) . .
P3 Ag13 S4 118.51(7) . .
Ag5 Ag14 Ag3 77.691(16) . .
Ag8 Ag14 Ag3 55.329(13) . .
Ag8 Ag14 Ag5 103.746(19) . .
Ag10 Ag14 Ag3 104.809(18) . .
Ag10 Ag14 Ag5 57.944(14) . .
Ag10 Ag14 Ag8 78.875(16) . .
S10 Ag14 Ag3 50.13(3) . .
S10 Ag14 Ag5 53.80(3) . .
S10 Ag14 Ag8 104.80(4) . .
S10 Ag14 Ag10 110.43(4) . .
S6 Ag14 Ag3 151.76(4) . .
S6 Ag14 Ag5 74.33(4) . .
S6 Ag14 Ag8 128.69(4) . .
S6 Ag14 Ag10 56.25(4) . .
S6 Ag14 S10 112.77(5) . .
S6 Ag14 S5 134.87(6) . .
S5 Ag14 Ag3 72.66(4) . .
S5 Ag14 Ag5 150.17(4) . .
S5 Ag14 Ag8 55.94(4) . .
S5 Ag14 Ag10 127.25(4) . .
S5 Ag14 S10 106.57(5) . .
S1 Ag15 S2 87.77(5) . .
S1 Ag15 S7 101.80(5) . 3_665
S7 Ag15 S2 96.49(6) 3_665 .
P2 Ag15 S1 120.61(7) . .
P2 Ag15 S2 119.06(7) . .
P2 Ag15 S7 123.42(7) . 3_665
Ag3 Ag16 Ag11 107.697(18) . 3_665
Ag4 Ag16 Ag3 88.468(17) . .
Ag4 Ag16 Ag11 51.769(13) . 3_665
S3 Ag16 Ag3 54.17(4) . .
S3 Ag16 Ag4 138.32(4) . .
S3 Ag16 Ag11 148.60(4) . 3_665
S3 Ag16 S8 103.71(6) . 3_665
S2 Ag16 Ag3 139.23(4) . .
S2 Ag16 Ag4 54.74(4) . .
S2 Ag16 Ag11 65.38(4) . 3_665
S2 Ag16 S3 145.79(5) . .
S2 Ag16 S8 105.38(6) . 3_665
S8 Ag16 Ag3 94.48(4) 3_665 .
S8 Ag16 Ag4 96.24(4) 3_665 .
S8 Ag16 Ag11 48.11(4) 3_665 3_665
S13 Ag17 S11 91.92(5) 3_665 3_665
S4 Ag17 S11 90.16(6) . 3_665
S4 Ag17 S13 93.46(5) . 3_665
P4 Ag17 S11 110.56(7) . 3_665
P4 Ag17 S13 125.47(6) . 3_665
P4 Ag17 S4 133.40(6) . .
Ag2 Ag18 Ag11 56.884(13) 3_665 .
Ag5 Ag18 Ag2 55.497(13) . 3_665
Ag5 Ag18 Ag11 52.101(13) . .
Ag5 Ag18 Ag12 112.524(18) . 3_665
Ag7 Ag18 Ag2 56.492(13) . 3_665
Ag7 Ag18 Ag5 92.009(17) . .
Ag7 Ag18 Ag11 113.259(18) . .
Ag7 Ag18 Ag12 53.376(14) . 3_665
Ag12 Ag18 Ag2 57.210(13) 3_665 3_665
Ag12 Ag18 Ag11 87.453(17) 3_665 .
S11 Ag18 Ag2 108.63(4) . 3_665
S11 Ag18 Ag5 141.46(4) . .
S11 Ag18 Ag7 55.50(4) . .
S11 Ag18 Ag11 154.00(4) . .
S11 Ag18 Ag12 66.99(4) . 3_665
S11 Ag18 S8 106.64(6) . .
S9 Ag18 Ag2 107.75(4) . 3_665
S9 Ag18 Ag5 53.84(4) . .
S9 Ag18 Ag7 136.09(4) . .
S9 Ag18 Ag11 69.85(4) . .
S9 Ag18 Ag12 157.29(4) . 3_665
S9 Ag18 S11 135.54(5) . .
S9 Ag18 S8 110.51(6) . .
S8 Ag18 Ag2 67.08(4) . 3_665
S8 Ag18 Ag5 98.45(4) . .
S8 Ag18 Ag7 100.16(4) . .
S8 Ag18 Ag11 49.20(4) . .
S8 Ag18 Ag12 49.71(4) . 3_665
S6 Ag19 S9 95.55(5) . .
S6 Ag19 S7 90.03(5) . .
S7 Ag19 S9 97.71(6) . .
P1 Ag19 S6 125.35(7) . .
P1 Ag19 S9 118.82(7) . .
P1 Ag19 S7 122.14(7) . .
Ag3 S10 Ag5 101.00(5) . .
Ag3 S10 Ag6 67.48(4) . .
Ag3 S10 Ag14 78.43(4) . .
Ag5 S10 Ag6 65.81(3) . .
Ag14 S10 Ag5 72.82(4) . .
Ag14 S10 Ag6 118.32(5) . .
C55 S10 Ag3 126.6(2) . .
C55 S10 Ag5 132.4(2) . .
C55 S10 Ag6 129.1(3) . .
C55 S10 Ag14 112.6(3) . .
Ag9 S1 Ag10 68.65(4) . 3_665
Ag9 S1 Ag15 143.91(7) . .
Ag10 S1 Ag15 94.79(5) 3_665 .
C1 S1 Ag9 110.6(2) . .
C1 S1 Ag10 123.5(2) . 3_665
C1 S1 Ag15 105.3(2) . .
Ag4 S12 Ag6 68.91(4) . .
Ag4 S12 Ag7 99.43(5) . .
Ag4 S12 Ag9 70.47(4) . .
Ag6 S12 Ag7 69.09(3) . .
Ag6 S12 Ag9 113.54(5) . .
Ag7 S12 Ag9 68.53(4) . .
C67 S12 Ag4 123.1(2) . .
C67 S12 Ag6 138.8(2) . .
C67 S12 Ag7 134.0(2) . .
C67 S12 Ag9 107.3(2) . .
Ag3 S3 Ag13 90.61(5) . .
Ag16 S3 Ag3 75.29(4) . .
Ag16 S3 Ag13 142.53(6) . .
C13 S3 Ag3 112.1(2) . .
C13 S3 Ag13 103.4(3) . .
C13 S3 Ag16 114.0(3) . .
Ag4 S2 Ag15 98.66(6) . .
Ag16 S2 Ag4 74.22(5) . .
Ag16 S2 Ag15 144.06(7) . .
C7 S2 Ag4 108.0(2) . .
C7 S2 Ag15 111.7(2) . .
C7 S2 Ag16 103.9(2) . .
Ag7 S11 Ag17 99.64(6) . 3_665
Ag18 S11 Ag7 71.01(4) . .
Ag18 S11 Ag17 146.94(7) . 3_665
C61 S11 Ag7 112.6(2) . .
C61 S11 Ag17 101.8(2) . 3_665
C61 S11 Ag18 111.1(2) . .
Ag10 S6 Ag19 103.19(6) . .
Ag14 S6 Ag10 69.91(4) . .
Ag14 S6 Ag19 136.63(7) . .
C31 S6 Ag10 111.4(2) . .
C31 S6 Ag14 117.7(3) . .
C31 S6 Ag19 104.9(3) . .
Ag8 S5 Ag13 89.47(5) . .
Ag14 S5 Ag8 70.78(4) . .
Ag14 S5 Ag13 137.42(7) . .
C25 S5 Ag8 114.5(2) . .
C25 S5 Ag13 99.8(3) . .
C25 S5 Ag14 122.6(3) . .
Ag8 S13 Ag17 101.86(5) 3_665 3_665
Ag9 S13 Ag8 69.86(4) . 3_665
Ag9 S13 Ag17 138.79(7) . 3_665
C73 S13 Ag8 108.3(2) . 3_665
C73 S13 Ag9 108.4(3) . .
C73 S13 Ag17 112.4(3) . 3_665
Ag5 S9 Ag19 97.52(6) . .
Ag18 S9 Ag5 74.21(5) . .
Ag18 S9 Ag19 140.04(7) . .
C49 S9 Ag5 105.93(16) . .
C49 S9 Ag18 112.49(18) . .
C49 S9 Ag19 107.39(18) . .
Ag12 S4 Ag13 86.83(5) . .
Ag12 S4 Ag17 99.66(6) . .
Ag17 S4 Ag13 145.47(8) . .
C19 S4 Ag12 111.1(3) . .
C19 S4 Ag13 99.4(2) . .
C19 S4 Ag17 109.4(2) . .
Ag11 S8 Ag16 80.90(5) . 3_665
Ag11 S8 Ag18 79.09(5) . .
Ag12 S8 Ag11 126.05(6) 3_665 .
Ag12 S8 Ag16 82.88(5) 3_665 3_665
Ag12 S8 Ag18 77.83(5) 3_665 .
Ag18 S8 Ag16 135.70(6) . 3_665
C43 S8 Ag11 116.8(2) . .
C43 S8 Ag12 116.7(2) . 3_665
C43 S8 Ag16 114.6(2) . 3_665
C43 S8 Ag18 109.7(2) . .
Ag11 S7 Ag15 92.06(6) . 3_665
Ag11 S7 Ag19 95.04(6) . .
Ag15 S7 Ag19 149.19(8) 3_665 .
C37 S7 Ag11 112.0(3) . .
C37 S7 Ag15 108.9(2) . 3_665
C37 S7 Ag19 96.1(3) . .
C119 P4 Ag17 115.1(3) . .
C119 P4 C123 102.1(4) . .
C119 P4 C115 102.4(4) . .
C123 P4 Ag17 116.8(3) . .
C115 P4 Ag17 113.6(3) . .
C115 P4 C123 105.2(4) . .
C91 P2 Ag15 119.7(3) . .
C91 P2 C99 100.5(5) . .
C91 P2 C95 103.0(5) . .
C99 P2 Ag15 114.1(4) . .
C95 P2 Ag15 113.3(4) . .
C95 P2 C99 104.4(6) . .
C111 P3 Ag13 116.5(3) . .
C111 P3 C103 104.2(4) . .
C111 P3 C107 106.6(5) . .
C103 P3 Ag13 114.9(3) . .
C107 P3 Ag13 119.2(4) . .
C107 P3 C103 91.9(4) . .
C79 P1 Ag19 116.1(3) . .
C79 P1 C83 103.4(4) . .
C79 P1 C87 103.2(4) . .
C83 P1 Ag19 114.8(3) . .
C87 P1 Ag19 114.8(3) . .
C87 P1 C83 102.7(5) . .
C43 C48 C47 118.3(6) . .
C56 C55 S10 121.6(6) . .
C60 C55 S10 121.1(6) . .
C60 C55 C56 117.3(7) . .
C19 C20 C21 119.8(7) . .
C77 C78 C73 122.1(7) . .
C45 C44 C43 120.1(6) . .
C36 C31 S6 119.9(6) . .
C32 C31 S6 122.9(6) . .
C32 C31 C36 117.1(7) . .
C120 C119 P4 116.5(7) . .
C35 C36 C31 120.5(7) . .
C37 C38 C39 119.7(7) . .
C75 C74 C73 118.4(8) . .
C78 C73 S13 123.4(6) . .
C78 C73 C74 120.2(7) . .
C74 C73 S13 116.4(6) . .
C48 C43 S8 119.7(5) . .
C48 C43 C44 120.5(6) . .
C44 C43 S8 119.8(5) . .
C20 C19 S4 121.4(5) . .
C24 C19 S4 119.0(6) . .
C24 C19 C20 119.5(7) . .
C37 C42 C41 120.3(7) . .
C26 C25 S5 121.1(6) . .
C26 C25 C30 118.3(7) . .
C30 C25 S5 120.4(6) . .
C124 C123 P4 110.1(6) . .
C38 C37 S7 121.0(5) . .
C42 C37 S7 118.7(6) . .
C42 C37 C38 120.2(6) . .
C45 C46 F16 119.7(7) . .
C47 C46 F16 117.1(7) . .
C47 C46 C45 123.2(7) . .
C46 C45 C44 118.3(6) . .
C6 C1 S1 119.8(6) . .
C6 C1 C2 119.7(7) . .
C2 C1 S1 120.5(5) . .
C14 C13 S3 120.6(5) . .
C18 C13 S3 121.4(6) . .
C18 C13 C14 117.6(6) . .
C40 C39 C38 119.2(7) . .
C27 C26 C25 120.0(8) . .
C1 C6 C5 122.4(8) . .
C15 C14 C13 120.5(7) . .
C33 C32 C31 121.6(8) . .
F2 C4 C3 118.2(8) . .
C5 C4 F2 120.1(7) . .
C5 C4 C3 121.8(8) . .
F15 C47 C48 119.3(6) . .
F15 C47 C46 121.1(6) . .
C46 C47 C48 119.6(7) . .
C78 C77 C76 117.8(8) . .
C33 C34 F11 121.3(8) . .
C35 C34 F11 117.7(8) . .
C35 C34 C33 120.9(8) . .
F26 C76 C77 120.2(8) . .
F26 C76 C75 118.3(7) . .
C75 C76 C77 121.5(7) . .
C29 C30 C25 121.8(9) . .
F25 C75 C74 120.9(8) . .
F25 C75 C76 119.2(7) . .
C76 C75 C74 120.0(7) . .
F5 C15 C14 122.4(8) . .
F5 C15 C16 116.7(7) . .
C16 C15 C14 120.8(8) . .
C13 C18 C17 120.7(9) . .
C4 C5 C6 117.4(8) . .
F14 C40 C39 120.0(7) . .
F14 C40 C41 118.6(7) . .
C41 C40 C39 121.3(7) . .
F13 C41 C42 119.9(7) . .
F13 C41 C40 120.7(7) . .
C40 C41 C42 119.3(7) . .
C34 C33 C32 119.6(8) . .
C22 C21 C20 119.0(7) . .
F7A C21 C20 121.5(9) . .
F7A C21 C22 119.4(9) . .
C54 C49 S9 116.8(3) . .
C54 C49 C50 120.0 . .
C50 C49 S9 123.0(3) . .
C49 C54 C53 120.0 . .
C54 C53 C52 120.0 . .
F17 C52 C53 121.1(7) . .
F17 C52 C51 118.9(7) . .
C51 C52 C53 120.0 . .
C52 C51 C50 120.0 . .
F18 C51 C52 115.5(7) . .
F18 C51 C50 124.5(7) . .
C51 C50 C49 120.0 . .
F12 C35 C36 120.2(7) . .
F12 C35 C34 119.7(7) . .
C34 C35 C36 120.1(7) . .
C116 C115 P4 117.6(8) . .
C21 C22 F8 120.8(7) . .
C21 C22 C23 121.2(7) . .
C23 C22 F8 118.0(7) . .
C112 C111 P3 113.4(6) . .
C3 C2 C1 117.9(8) . .
F1 C3 C4 118.3(7) . .
F1 C3 C2 121.0(8) . .
C4 C3 C2 120.7(8) . .
C55 C56 C57 121.7(9) . .
C19 C24 C23 119.6(8) . .
F7 C23 C24 119.6(8) . .
C22 C23 F7 119.3(7) . .
C22 C23 C24 120.8(8) . .
F9 C28 C27 114.8(9) . .
C29 C28 F9 123.0(10) . .
C29 C28 C27 122.1(9) . .
C113 C112 C111 114.7(7) . .
C79 C80 C81 113.3(8) . .
C104 C103 P3 113.1(6) . .
C15 C16 F6 121.6(9) . .
C15 C16 C17 121.5(8) . .
C17 C16 F6 116.7(9) . .
C80 C79 P1 115.3(6) . .
C55 C60 C59 119.3(10) . .
C59 C58 F20 119.2(11) . .
C59 C58 C57 124.3(9) . .
C57 C58 F20 116.4(10) . .
C114 C113 C112 114.3(8) . .
F10 C27 C28 123.9(8) . .
C26 C27 F10 116.7(9) . .
C26 C27 C28 119.3(8) . .
C16 C17 C18 118.5(10) . .
C92 C91 P2 114.2(8) . .
C28 C29 C30 118.5(10) . .
C119 C120 C121 122.1(9) . .
C103 C104 C105 111.5(9) . .
C83 C84 C85 111.1(10) . .
C125 C124 C123 108.5(10) . .
C58 C59 C60 120.0(11) . .
C58 C59 F19 118.9(9) . .
F19 C59 C60 121.0(12) . .
C91 C92 C93 112.6(10) . .
C118 C117 C116 112.2(10) . .
C84 C83 P1 112.2(7) . .
C100 C99 P2 112.1(8) . .
C82 C81 C80 112.3(9) . .
C88 C87 P1 108.6(8) . .
C58 C57 C56 117.3(10) . .
C96 C95 P2 117.2(13) . .
C64 C63 C62 120.0 . .
F22 C63 C64 117.2(7) . .
F22 C63 C62 122.8(7) . .
F21 C64 C63 118.6(6) . .
F21 C64 C65 121.3(6) . .
C63 C64 C65 120.0 . .
C66 C65 C64 120.0 . .
C65 C66 C61 120.0 . .
C66 C61 S11 119.5(3) . .
C66 C61 C62 120.0 . .
C62 C61 S11 120.3(3) . .
C61 C62 C63 120.0 . .
C115 C116 C117 114.0(10) . .
F23 C70 C69 118.8(6) . .
F23 C70 C71 121.2(6) . .
C69 C70 C71 120.0 . .
C70 C69 C68 120.0 . .
C67 C68 C69 120.0 . .
C68 C67 S12 121.2(3) . .
C68 C67 C72 120.0 . .
C72 C67 S12 118.8(3) . .
C71 C72 C67 120.0 . .
F24 C71 C70 120.3(6) . .
F24 C71 C72 119.5(6) . .
C72 C71 C70 120.0 . .
C99 C100 C101 117.6(12) . .
C100 C101 C102 117.2(15) . .
C122 C121 C120 110.6(11) . .
C126 C125 C124 114.7(15) . .
C104 C105 C106 107.5(10) . .
C84 C85 C86 108.9(13) . .
C89 C88 C87 119.2(10) . .
C98 C97 C96 108.8(14) . .
C94 C93 C92 110.5(12) . .
C95 C96 C97 117.2(18) . .
C88 C89 C90 113.8(11) . .
Cl2 C127 Cl1 108.4(9) . .
C108 C107 P3 109.1(6) . .
C107 C108 C109 112.8(8) . .
C110 C109 C108 112.0(9) . .
Cl4 C128 Cl3 112.1(10) . .
C10 C11 C12 120.0 . .
F4A C11 C10 111.8(7) . .
F4A C11 C12 127.9(7) . .
F3 C10 C11 121.2(6) . .
F3 C10 C9 118.8(6) . .
C11 C10 C9 120.0 . .
F4 C9 C10 109.0(8) . .
F4 C9 C8 130.2(8) . .
C8 C9 C10 120.0 . .
C9 C8 C7 120.0 . .
C8 C7 S2 117.2(3) . .
C8 C7 C12 120.0 . .
C12 C7 S2 122.7(4) . .
C7 C12 C11 120.0 . .

loop_
_geom_bond_atom_site_label_1
_geom_bond_atom_site_label_2
_geom_bond_distance
_geom_bond_site_symmetry_2
Ag1 Ag2 2.7470(5) .
Ag1 Ag2 2.7685(5) 3_665
Ag1 Ag3 2.8672(5) .
Ag1 Ag4 2.8355(5) 3_665
Ag1 Ag5 2.7992(5) .
Ag1 Ag6 3.1446(5) 3_665
Ag1 Ag6 3.0738(5) .
Ag1 Ag7 2.8209(5) 3_665
Ag1 Ag8 2.8471(6) .
Ag1 Ag9 3.1559(5) 3_665
Ag1 Ag10 2.8809(6) .
Ag2 Ag1 2.7685(5) 3_665
Ag2 Ag3 2.9458(5) .
Ag2 Ag4 2.9217(5) .
Ag2 Ag5 2.9176(6) 3_665
Ag2 Ag6 2.9143(5) 3_665
Ag2 Ag6 2.9168(5) .
Ag2 Ag7 2.9335(5) 3_665
Ag2 Ag11 3.1006(6) 3_665
Ag2 Ag12 3.0942(6) .
Ag2 Ag18 3.2367(6) 3_665
Ag3 Ag6 2.9226(6) .
Ag3 Ag8 2.9067(6) .
Ag3 Ag12 2.7671(6) .
Ag3 Ag14 3.2810(6) .
Ag3 Ag16 3.0636(6) .
Ag3 S10 2.5703(14) .
Ag3 S3 2.5682(15) .
Ag4 Ag1 2.8355(5) 3_665
Ag4 Ag6 2.9584(6) .
Ag4 Ag9 3.0238(6) .
Ag4 Ag10 2.9448(6) 3_665
Ag4 Ag11 2.7926(6) 3_665
Ag4 Ag16 3.0130(7) .
Ag4 S12 2.6015(14) .
Ag4 S2 2.5564(15) .
Ag5 Ag2 2.9177(6) 3_665
Ag5 Ag6 2.8915(6) .
Ag5 Ag10 2.9217(6) .
Ag5 Ag11 2.7716(6) .
Ag5 Ag14 3.1174(7) .
Ag5 Ag18 3.0159(7) .
Ag5 S10 2.6332(14) .
Ag5 S9 2.5305(15) .
Ag6 Ag1 3.1447(5) 3_665
Ag6 Ag2 2.9143(5) 3_665
Ag6 Ag7 2.9852(6) .
Ag6 S10 2.6889(15) .
Ag6 S12 2.6274(14) .
Ag7 Ag1 2.8209(5) 3_665
Ag7 Ag2 2.9335(5) 3_665
Ag7 Ag8 2.9695(6) 3_665
Ag7 Ag9 2.9708(6) .
Ag7 Ag12 2.7798(6) 3_665
Ag7 Ag18 2.9366(6) .
Ag7 S12 2.6371(14) .
Ag7 S11 2.5594(15) .
Ag8 Ag7 2.9695(6) 3_665
Ag8 Ag9 2.9161(6) 3_665
Ag8 Ag12 2.8987(6) .
Ag8 Ag14 2.9471(6) .
Ag8 S5 2.5857(16) .
Ag8 S13 2.5651(15) 3_665
Ag9 Ag1 3.1558(5) 3_665
Ag9 Ag8 2.9160(6) 3_665
Ag9 Ag10 2.8952(6) 3_665
Ag9 S1 2.5472(16) .
Ag9 S12 2.6392(16) .
Ag9 S13 2.5274(16) .
Ag10 Ag4 2.9448(6) 3_665
Ag10 Ag9 2.8953(6) 3_665
Ag10 Ag11 2.8966(6) .
Ag10 Ag14 2.9019(6) .
Ag10 S1 2.5870(15) 3_665
Ag10 S6 2.5691(16) .
Ag11 Ag2 3.1007(6) 3_665
Ag11 Ag4 2.7927(6) 3_665
Ag11 Ag16 3.3467(7) 3_665
Ag11 Ag18 3.2732(7) .
Ag11 S8 2.5234(19) .
Ag11 S7 2.487(2) .
Ag12 Ag7 2.7798(6) 3_665
Ag12 Ag18 3.2259(7) 3_665
Ag12 S4 2.4937(19) .
Ag12 S8 2.5174(19) 3_665
Ag13 S3 2.6524(17) .
Ag13 S5 2.5944(16) .
Ag13 S4 2.6019(17) .
Ag13 P3 2.420(2) .
Ag14 S10 2.6190(16) .
Ag14 S6 2.4950(17) .
Ag14 S5 2.5015(16) .
Ag15 S1 2.6242(16) .
Ag15 S2 2.7606(18) .
Ag15 S7 2.6296(19) 3_665
Ag15 P2 2.414(2) .
Ag16 Ag11 3.3467(7) 3_665
Ag16 S3 2.4455(17) .
Ag16 S2 2.4346(17) .
Ag16 S8 2.6336(17) 3_665
Ag17 S11 2.7366(18) 3_665
Ag17 S13 2.6524(17) 3_665
Ag17 S4 2.5841(17) .
Ag17 P4 2.414(2) .
Ag18 Ag2 3.2367(6) 3_665
Ag18 Ag12 3.2259(7) 3_665
Ag18 S11 2.4964(17) .
Ag18 S9 2.4678(18) .
Ag18 S8 2.6166(17) .
Ag19 S6 2.6230(17) .
Ag19 S9 2.6612(18) .
Ag19 S7 2.641(2) .
Ag19 P1 2.415(2) .
S10 C55 1.757(6) .
S1 Ag10 2.5869(15) 3_665
S1 C1 1.773(7) .
S12 C67 1.772(4) .
S3 C13 1.776(6) .
S2 C7 1.815(5) .
S11 Ag17 2.7365(18) 3_665
S11 C61 1.760(5) .
S6 C31 1.768(7) .
S5 C25 1.767(7) .
S13 Ag8 2.5649(15) 3_665
S13 Ag17 2.6525(17) 3_665
S13 C73 1.796(8) .
S9 C49 1.767(4) .
S4 C19 1.790(7) .
S8 Ag12 2.5174(19) 3_665
S8 Ag16 2.6334(17) 3_665
S8 C43 1.782(6) .
S7 Ag15 2.6296(19) 3_665
S7 C37 1.791(7) .
P4 C119 1.820(10) .
P4 C123 1.845(9) .
P4 C115 1.837(9) .
P2 C91 1.831(10) .
P2 C99 1.847(11) .
P2 C95 1.842(13) .
P3 C111 1.808(10) .
P3 C103 1.828(9) .
P3 C107 1.816(8) .
P1 C79 1.818(9) .
P1 C83 1.840(10) .
P1 C87 1.835(11) .
C48 C43 1.379(9) .
C48 C47 1.405(10) .
C55 C56 1.389(11) .
C55 C60 1.385(13) .
C20 C19 1.381(10) .
C20 C21 1.413(10) .
C78 C73 1.383(11) .
C78 C77 1.372(11) .
C44 C43 1.395(9) .
C44 C45 1.381(9) .
C31 C36 1.390(10) .
C31 C32 1.385(11) .
C119 C120 1.487(14) .
C36 C35 1.382(11) .
C38 C37 1.385(10) .
C38 C39 1.407(10) .
C74 C73 1.410(11) .
C74 C75 1.396(11) .
C19 C24 1.367(11) .
C42 C37 1.357(10) .
C42 C41 1.407(11) .
C25 C26 1.379(11) .
C25 C30 1.410(12) .
C123 C124 1.566(14) .
F15 C47 1.337(9) .
F16 C46 1.372(8) .
F14 C40 1.344(8) .
F25 C75 1.315(10) .
F11 C34 1.363(9) .
F5 C15 1.313(11) .
F26 C76 1.370(10) .
F2 C4 1.367(9) .
F8 C22 1.376(8) .
F12 C35 1.339(9) .
F1 C3 1.331(11) .
F13 C41 1.340(10) .
C46 C45 1.361(10) .
C46 C47 1.348(11) .
F9 C28 1.367(10) .
C1 C6 1.354(10) .
C1 C2 1.394(11) .
C13 C14 1.394(11) .
C13 C18 1.391(11) .
C39 C40 1.366(11) .
F6 C16 1.372(10) .
F10 C27 1.392(11) .
C26 C27 1.368(12) .
C6 C5 1.386(11) .
C14 C15 1.371(10) .
C32 C33 1.368(12) .
C4 C5 1.354(13) .
C4 C3 1.370(12) .
F17 C52 1.339(7) .
F7 C23 1.368(11) .
C77 C76 1.401(12) .
C34 C33 1.353(13) .
C34 C35 1.349(12) .
C76 C75 1.392(13) .
C30 C29 1.381(13) .
F20 C58 1.378(10) .
C15 C16 1.327(13) .
C18 C17 1.395(13) .
C40 C41 1.364(12) .
C21 C22 1.332(11) .
C21 F7A 1.223(18) .
C49 C54 1.3900 .
C49 C50 1.3900 .
C54 C53 1.3900 .
C53 C52 1.3900 .
C52 C51 1.3900 .
C51 C50 1.3900 .
C51 F18 1.276(10) .
C115 C116 1.463(14) .
C22 C23 1.367(12) .
C111 C112 1.564(14) .
C2 C3 1.387(11) .
C56 C57 1.390(13) .
C24 C23 1.370(11) .
C28 C27 1.422(15) .
C28 C29 1.318(15) .
C112 C113 1.514(13) .
C80 C79 1.500(12) .
C80 C81 1.548(13) .
C103 C104 1.497(14) .
F3 C10 1.348(8) .
C16 C17 1.371(17) .
C60 C59 1.401(12) .
F24 C71 1.345(11) .
C58 C59 1.301(17) .
C58 C57 1.332(17) .
C113 C114 1.459(14) .
C91 C92 1.500(15) .
C120 C121 1.535(17) .
C104 C105 1.524(15) .
F19 C59 1.303(15) .
F21 C64 1.336(9) .
C84 C83 1.530(15) .
C84 C85 1.551(16) .
C124 C125 1.540(18) .
C92 C93 1.544(18) .
C117 C118 1.525(17) .
C117 C116 1.551(16) .
C99 C100 1.460(18) .
C81 C82 1.470(17) .
C87 C88 1.474(11) .
F23 C70 1.320(8) .
C95 C96 1.40(2) .
C63 C64 1.3900 .
C63 C62 1.3900 .
C63 F22 1.275(13) .
C64 C65 1.3900 .
C65 C66 1.3900 .
C66 C61 1.3900 .
C61 C62 1.3900 .
C70 C69 1.3900 .
C70 C71 1.3900 .
C69 C68 1.3900 .
C68 C67 1.3900 .
C67 C72 1.3900 .
C72 C71 1.3900 .
F4 C9 1.281(14) .
C100 C101 1.468(19) .
C101 C102 1.49(2) .
C121 C122 1.472(14) .
C106 C105 1.55(2) .
C125 C126 1.44(2) .
C86 C85 1.57(2) .
C88 C89 1.456(13) .
C97 C96 1.54(3) .
C97 C98 1.476(15) .
C90 C89 1.525(12) .
C93 C94 1.483(14) .
Cl1 C127 1.741(16) .
Cl2 C127 1.688(19) .
C107 C108 1.419(11) .
C108 C109 1.539(11) .
C109 C110 1.487(12) .
Cl4 C128 1.765(13) .
C128 Cl3 1.803(14) .
C11 C10 1.3900 .
C11 C12 1.3900 .
C11 F4A 1.277(17) .
C10 C9 1.3900 .
C9 C8 1.3900 .
C8 C7 1.3900 .
C7 C12 1.3900 .
